data_4126996
loop_
_publ_author_name
'Smith, Jordan Neale'
'Hook, James M.'
'Lucas, Nigel T.'

_publ_section_title
;
 Superphenylphosphines: Nanographene-based Ligands That Control
 Coordination Geometry and Drive Supramolecular Assembly.
;
_journal_name_full 'Journal of the American Chemical Society'
_journal_paper_doi 10.1021/jacs.7b12251
_journal_year 2017
_chemical_formula_moiety 'C148 H134 Cl2 P2 Pd, 6(C H Cl3)'
_chemical_formula_sum 'C154 H140 Cl20 P2 Pd'
_chemical_formula_weight 2867.99
_chemical_name_systematic
;
trans-Dichlorobis{[5,8,11,14,17-penta(tert-butyl)hexa-peri-
hexabenzocoronen-2-yl]diphenylphosphine}palladium(II)
;
_space_group_crystal_system triclinic
_space_group_IT_number 2
_space_group_name_Hall '-P 1'
_space_group_name_H-M_alt 'P -1'
_symmetry_space_group_name_Hall '-P 1'
_symmetry_space_group_name_H-M 'P -1'
_atom_sites_solution_hydrogens geom
_audit_block_code ntl1627_JNS-181
_audit_creation_method SHELXL-2014/7
_cell_angle_alpha 94.3330(10)
_cell_angle_beta 103.992(2)
_cell_angle_gamma 101.5530(10)
_cell_formula_units_Z 2
_cell_length_a 15.6602(3)
_cell_length_b 17.6075(2)
_cell_length_c 28.2455(5)
_cell_measurement_reflns_used 35358
_cell_measurement_temperature 100.0(1)
_cell_measurement_theta_max 74.109
_cell_measurement_theta_min 3.472
_cell_volume 7340.9(2)
_computing_cell_refinement 'CrysAlisPro 1.171.37.33 (Rigaku OD, 2014)'
_computing_data_collection 'CrysAlisPro 1.171.37.33 (Rigaku OD, 2014)'
_computing_data_reduction 'CrysAlisPro 1.171.37.33 (Rigaku OD, 2014)'
_computing_molecular_graphics 'Mercury CSD 3.9 (CCDC, 2016)'
_computing_publication_material 'enCIFer 1.6 (CCDC, 2016)'
_computing_structure_refinement 'SHELXL-2014/7 (Sheldrick, 2014)'
_computing_structure_solution 'SHELXS-2013/1 (Sheldrick, 2013)'
_diffrn_ambient_temperature 100.0(1)
_diffrn_crystal_treatment
; 
Crystal was attached with Paratone N oil to a 0.3 mm CryoLoop supported 
in a copper mounting pin, then quenched in a cold nitrogen gas stream
from an Oxford Cryosystems Cryostream.
;
_diffrn_detector_area_resol_mean 5.1725
_diffrn_measured_fraction_theta_full 0.999
_diffrn_measured_fraction_theta_max 0.967
_diffrn_measurement_device_type 'SuperNova, Dual, Cu at zero, Atlas'
_diffrn_measurement_method '\w scans'
_diffrn_radiation_type CuK\a
_diffrn_radiation_wavelength 1.54184
_diffrn_reflns_av_R_equivalents 0.0517
_diffrn_reflns_av_unetI/netI 0.0513
_diffrn_reflns_Laue_measured_fraction_full 0.999
_diffrn_reflns_Laue_measured_fraction_max 0.967
_diffrn_reflns_limit_h_max 19
_diffrn_reflns_limit_h_min -18
_diffrn_reflns_limit_k_max 16
_diffrn_reflns_limit_k_min -21
_diffrn_reflns_limit_l_max 32
_diffrn_reflns_limit_l_min -35
_diffrn_reflns_number 66264
_diffrn_reflns_point_group_measured_fraction_full 0.999
_diffrn_reflns_point_group_measured_fraction_max 0.967
_diffrn_reflns_theta_full 67.000
_diffrn_reflns_theta_max 74.488
_diffrn_reflns_theta_min 3.480
_diffrn_source 'micro-focus sealed X-ray tube'
_exptl_absorpt_coefficient_mu 4.950
_exptl_absorpt_correction_T_max 0.866
_exptl_absorpt_correction_T_min 0.603
_exptl_absorpt_correction_type gaussian
_exptl_absorpt_process_details
;
CrysAlisPro 1.171.37.33 (Rigaku Oxford Diffraction, 2014)
Numerical absorption correction based on gaussian integration 
over a multifaceted crystal model. 
Empirical absorption correction using spherical harmonics, 
implemented in SCALE3 ABSPACK scaling algorithm.
;
_exptl_crystal_colour yellow-orange
_exptl_crystal_density_diffrn 1.298
_exptl_crystal_description block
_exptl_crystal_F_000 2960
_exptl_crystal_preparation
;
Crystals were grown by vapour diffusion of petroleum ether into a 
chloroform solution at RT over 1 week. The crystals lost solvent over minutes 
becoming cloudy, then cracking. Fresh crystals were quickly mounted using 
Paratone N oil and cooled immediately in the cryostream at 100 K.
;
_exptl_crystal_size_max 0.420
_exptl_crystal_size_mid 0.150
_exptl_crystal_size_min 0.080
_refine_diff_density_max 2.856
_refine_diff_density_min -1.425
_refine_diff_density_rms 0.136
_refine_ls_extinction_method none
_refine_ls_goodness_of_fit_ref 1.053
_refine_ls_hydrogen_treatment constr
_refine_ls_matrix_type full
_refine_ls_number_parameters 1702
_refine_ls_number_reflns 29046
_refine_ls_number_restraints 176
_refine_ls_restrained_S_all 1.056
_refine_ls_R_factor_all 0.0916
_refine_ls_R_factor_gt 0.0869
_refine_ls_shift/su_max 0.000
_refine_ls_shift/su_mean 0.000
_refine_ls_structure_factor_coef Fsqd
_refine_ls_weighting_details 'w=1/[\s^2^(Fo^2^)+(0.1263P)^2^+29.5140P] where P=(Fo^2^+2Fc^2^)/3'
_refine_ls_weighting_scheme calc
_refine_ls_wR_factor_gt 0.2357
_refine_ls_wR_factor_ref 0.2401
_reflns_Friedel_coverage 0.000
_reflns_number_gt 26419
_reflns_number_total 29046
_reflns_threshold_expression 'I > 2\s(I)'
_cod_data_source_file ja7b12251_si_003.cif
_cod_data_source_block trans-PdCl2_1_2
_cod_database_code 4126996
_shelx_shelxl_version_number 2014/7
_shelx_space_group_comment
;
The symmetry employed for this shelxl refinement is uniquely defined
by the following loop, which should always be used as a source of
symmetry information in preference to the above space-group names.
They are only intended as comments.
;
_shelx_estimated_absorpt_t_min 0.230
_shelx_estimated_absorpt_t_max 0.693

loop_
_space_group_symop_operation_xyz
'x, y, z'
'-x, -y, -z'

loop_
_atom_site_label
_atom_site_type_symbol
_atom_site_fract_x
_atom_site_fract_y
_atom_site_fract_z
_atom_site_U_iso_or_equiv
_atom_site_adp_type
_atom_site_occupancy
_atom_site_site_symmetry_order
_atom_site_calc_flag
_atom_site_refinement_flags_posn
_atom_site_refinement_flags_adp
_atom_site_refinement_flags_occupancy
_atom_site_disorder_assembly
_atom_site_disorder_group
Pd1 Pd 0.65588(2) 0.46016(2) 0.06829(2) 0.01863(10) Uani 1 1 d . . . . .
Cl1 Cl 0.70833(7) 0.56181(6) 0.02843(4) 0.0246(2) Uani 1 1 d . . . . .
Cl2 Cl 0.60917(7) 0.36245(6) 0.11247(4) 0.0277(2) Uani 1 1 d . . . . .
Cl3 Cl 0.97067(9) 0.25429(9) 0.03307(6) 0.0454(3) Uani 1 1 d . . . . .
Cl4 Cl 1.15701(12) 0.24448(11) 0.06817(9) 0.0724(6) Uani 1 1 d . . . . .
Cl5 Cl 1.11661(10) 0.37841(8) 0.02369(7) 0.0515(4) Uani 1 1 d . . . . .
Cl6 Cl 1.23257(12) 0.76551(9) 0.13461(6) 0.0551(4) Uani 1 1 d . . . . .
Cl7 Cl 1.38919(11) 0.89383(10) 0.16076(8) 0.0620(5) Uani 1 1 d . . . . .
Cl8 Cl 1.21385(11) 0.92549(11) 0.15212(8) 0.0630(5) Uani 1 1 d . . . . .
Cl9 Cl 1.41569(13) 0.70679(15) 0.22710(7) 0.0707(5) Uani 1 1 d . . . . .
Cl10 Cl 1.60788(13) 0.71907(13) 0.26125(7) 0.0666(5) Uani 1 1 d . . . . .
Cl11 Cl 1.52856(19) 0.83938(12) 0.29546(10) 0.0830(7) Uani 1 1 d . . . . .
Cl12 Cl 0.63209(16) 0.54559(18) 0.33052(9) 0.0858(7) Uani 1 1 d . . . . .
Cl13 Cl 0.79988(19) 0.6611(2) 0.36907(13) 0.1109(10) Uani 1 1 d . . . . .
Cl14 Cl 0.7981(2) 0.4985(2) 0.36992(10) 0.1014(9) Uani 1 1 d . . . . .
Cl15 Cl 0.79641(19) 0.8950(2) 0.37502(11) 0.1165(11) Uani 1 1 d . . . . .
Cl16 Cl 0.8842(2) 0.98855(19) 0.46899(11) 0.1078(10) Uani 1 1 d . . . . .
Cl17 Cl 0.9301(2) 0.84019(19) 0.44497(11) 0.1022(9) Uani 1 1 d . . . . .
Cl18 Cl 0.9895(2) 0.6597(2) 0.47617(11) 0.1054(9) Uani 1 1 d . . . . .
Cl19 Cl 1.1572(3) 0.7008(3) 0.55318(12) 0.1364(15) Uani 1 1 d . . . . .
Cl20 Cl 1.02075(17) 0.57054(19) 0.55795(9) 0.0918(7) Uani 1 1 d . . . . .
P1 P 0.75820(7) 0.39239(6) 0.04562(4) 0.0193(2) Uani 1 1 d . . . . .
P2 P 0.59180(7) 0.54254(6) 0.11079(4) 0.0199(2) Uani 1 1 d . . . . .
C91 C 1.0835(4) 0.3080(4) 0.0600(2) 0.0489(14) Uani 1 1 d . . . . .
H91 H 1.0865 0.3351 0.0929 0.059 Uiso 1 1 calc R U . . .
C92 C 1.2821(4) 0.8584(4) 0.1691(3) 0.0448(13) Uani 1 1 d . . . . .
H92 H 1.2886 0.8533 0.2047 0.054 Uiso 1 1 calc R U . . .
C93 C 1.5113(5) 0.7380(4) 0.2767(3) 0.0523(15) Uani 1 1 d . . . . .
H93 H 1.5016 0.7090 0.3048 0.063 Uiso 1 1 calc R U . . .
C94 C 0.7501(7) 0.5666(7) 0.3388(3) 0.086(3) Uani 1 1 d . . . . .
H94 H 0.7618 0.5638 0.3055 0.103 Uiso 1 1 calc R U . . .
C95 C 0.8960(7) 0.9240(8) 0.4217(4) 0.098(4) Uani 1 1 d . . . . .
H95 H 0.9440 0.9520 0.4074 0.118 Uiso 1 1 calc R U . . .
C96 C 1.0719(7) 0.6276(6) 0.5186(4) 0.078(2) Uani 1 1 d . . . . .
H96 H 1.0990 0.5930 0.4997 0.094 Uiso 1 1 calc R U . . .
C101 C 0.8838(3) 0.5090(2) 0.11073(16) 0.0216(8) Uani 1 1 d . . . . .
H101 H 0.8463 0.5411 0.0951 0.026 Uiso 1 1 calc R U . . .
C102 C 0.8606(3) 0.4294(2) 0.09570(16) 0.0201(8) Uani 1 1 d . . . . .
C103 C 0.9149(3) 0.3817(2) 0.11906(17) 0.0224(8) Uani 1 1 d . . . . .
H103 H 0.8993 0.3272 0.1082 0.027 Uiso 1 1 calc R U . . .
C104 C 1.0247(3) 0.2818(2) 0.16987(17) 0.0237(9) Uani 1 1 d . . . . .
H104 H 0.9717 0.2591 0.1443 0.028 Uiso 1 1 calc R U . . .
C105 C 1.0767(3) 0.2332(2) 0.19273(18) 0.0242(9) Uani 1 1 d . . . . .
C106 C 1.1554(3) 0.2685(2) 0.22933(17) 0.0236(9) Uani 1 1 d . . . . .
H106 H 1.1926 0.2363 0.2451 0.028 Uiso 1 1 calc R U . . .
C107 C 1.3263(3) 0.3404(3) 0.30123(18) 0.0276(10) Uani 1 1 d . . . . .
H107 H 1.3116 0.2857 0.2907 0.033 Uiso 1 1 calc R U . . .
C108 C 1.4074(3) 0.3733(3) 0.33666(19) 0.0313(11) Uani 1 1 d D . . . .
C109 C 1.4269(3) 0.4531(3) 0.35140(19) 0.0315(10) Uani 1 1 d . . . . .
H109 H 1.4814 0.4762 0.3758 0.038 Uiso 1 1 calc R U . . .
C110 C 1.4705(3) 0.6210(3) 0.38506(19) 0.0308(10) Uani 1 1 d . . . . .
H110 H 1.5114 0.5901 0.3984 0.037 Uiso 1 1 calc R U . . .
C111 C 1.4907(4) 0.7001(3) 0.40260(18) 0.0323(11) Uani 1 1 d . . . . .
C112 C 1.4309(3) 0.7444(3) 0.38255(18) 0.0305(10) Uani 1 1 d . . . . .
H112 H 1.4426 0.7980 0.3954 0.037 Uiso 1 1 calc R U . . .
C113 C 1.3223(3) 0.8443(3) 0.33100(19) 0.0301(10) Uani 1 1 d . . . . .
H113 H 1.3761 0.8670 0.3559 0.036 Uiso 1 1 calc R U . . .
C114 C 1.2712(3) 0.8934(3) 0.30705(19) 0.0300(10) Uani 1 1 d . . . . .
C115 C 1.1923(3) 0.8584(3) 0.27156(18) 0.0282(10) Uani 1 1 d . . . . .
H115 H 1.1548 0.8906 0.2561 0.034 Uiso 1 1 calc R U . . .
C116 C 1.0350(3) 0.7890(2) 0.18918(18) 0.0243(9) Uani 1 1 d . . . . .
H116 H 1.0492 0.8437 0.1996 0.029 Uiso 1 1 calc R U . . .
C117 C 0.9653(3) 0.7586(3) 0.14756(18) 0.0252(9) Uani 1 1 d . . . . .
C118 C 0.9411(3) 0.6771(3) 0.13529(18) 0.0250(9) Uani 1 1 d . . . . .
H118 H 0.8917 0.6547 0.1076 0.030 Uiso 1 1 calc R U . . .
C119 C 0.9873(3) 0.6282(2) 0.16243(16) 0.0206(8) Uani 1 1 d . . . . .
C120 C 0.9616(3) 0.5437(2) 0.14859(16) 0.0199(8) Uani 1 1 d . . . . .
C121 C 1.0148(3) 0.4950(2) 0.17331(16) 0.0189(8) Uani 1 1 d . . . . .
C122 C 0.9910(3) 0.4125(2) 0.15775(16) 0.0196(8) Uani 1 1 d . . . . .
C123 C 1.0472(3) 0.3635(2) 0.18300(16) 0.0208(8) Uani 1 1 d . . . . .
C124 C 1.1266(3) 0.3980(2) 0.22079(16) 0.0194(8) Uani 1 1 d . . . . .
C125 C 1.1814(3) 0.3494(2) 0.24370(16) 0.0207(8) Uani 1 1 d . . . . .
C126 C 1.2662(3) 0.3853(2) 0.28085(16) 0.0214(8) Uani 1 1 d . . . . .
C127 C 1.2878(3) 0.4669(2) 0.29581(17) 0.0224(9) Uani 1 1 d . . . . .
C128 C 1.3695(3) 0.5011(3) 0.33175(18) 0.0261(9) Uani 1 1 d . . . . .
C129 C 1.3915(3) 0.5850(3) 0.34817(17) 0.0266(9) Uani 1 1 d . . . . .
C130 C 1.3319(3) 0.6318(3) 0.32760(17) 0.0241(9) Uani 1 1 d . . . . .
C131 C 1.3538(3) 0.7130(3) 0.34407(17) 0.0266(9) Uani 1 1 d . . . . .
C132 C 1.2971(3) 0.7629(3) 0.31961(17) 0.0265(9) Uani 1 1 d . . . . .
C133 C 1.2187(3) 0.7285(2) 0.28163(17) 0.0237(9) Uani 1 1 d . . . . .
C134 C 1.1652(3) 0.7771(3) 0.25740(17) 0.0236(9) Uani 1 1 d . . . . .
C135 C 1.0853(3) 0.7422(3) 0.21660(16) 0.0226(8) Uani 1 1 d . . . . .
C136 C 1.0626(3) 0.6606(2) 0.20285(16) 0.0201(8) Uani 1 1 d . . . . .
C137 C 1.1166(3) 0.6112(2) 0.22772(16) 0.0188(8) Uani 1 1 d . . . . .
C138 C 1.0940(3) 0.5292(2) 0.21288(16) 0.0180(8) Uani 1 1 d . . . . .
C139 C 1.1499(3) 0.4811(2) 0.23588(15) 0.0194(8) Uani 1 1 d . . . . .
C140 C 1.2292(3) 0.5155(2) 0.27364(16) 0.0204(8) Uani 1 1 d . . . . .
C141 C 1.2511(3) 0.5973(2) 0.28903(16) 0.0213(8) Uani 1 1 d . . . . .
C142 C 1.1950(3) 0.6452(2) 0.26652(16) 0.0214(8) Uani 1 1 d . . . . .
C143 C 1.0503(3) 0.1438(3) 0.17906(19) 0.0296(10) Uani 1 1 d . . . . .
C144 C 0.9663(4) 0.1180(3) 0.1357(2) 0.0425(14) Uani 1 1 d . . . . .
H14A H 0.9789 0.1397 0.1065 0.064 Uiso 1 1 calc R U . . .
H14B H 0.9161 0.1370 0.1437 0.064 Uiso 1 1 calc R U . . .
H14C H 0.9501 0.0608 0.1290 0.064 Uiso 1 1 calc R U . . .
C145 C 1.0307(4) 0.1059(3) 0.2233(2) 0.0401(12) Uani 1 1 d . . . . .
H14D H 1.0084 0.0493 0.2139 0.060 Uiso 1 1 calc R U . . .
H14E H 0.9848 0.1277 0.2343 0.060 Uiso 1 1 calc R U . . .
H14F H 1.0863 0.1163 0.2501 0.060 Uiso 1 1 calc R U . . .
C146 C 1.1286(4) 0.1150(3) 0.1659(2) 0.0394(12) Uani 1 1 d . . . . .
H14G H 1.1420 0.1386 0.1375 0.059 Uiso 1 1 calc R U . . .
H14H H 1.1118 0.0579 0.1579 0.059 Uiso 1 1 calc R U . . .
H14I H 1.1821 0.1299 0.1940 0.059 Uiso 1 1 calc R U . . .
C147 C 1.4772(9) 0.3231(8) 0.3529(6) 0.034(3) Uani 0.6 1 d D . P A 1
C148 C 1.4286(10) 0.2428(8) 0.3619(6) 0.065(5) Uani 0.6 1 d D U P A 1
H14J H 1.4729 0.2167 0.3806 0.097 Uiso 0.6 1 calc R U P A 1
H14K H 1.3971 0.2108 0.3302 0.097 Uiso 0.6 1 calc R U P A 1
H14L H 1.3848 0.2497 0.3805 0.097 Uiso 0.6 1 calc R U P A 1
C149 C 1.5249(13) 0.3083(12) 0.3134(6) 0.069(4) Uani 0.6 1 d D U P A 1
H14M H 1.5636 0.3574 0.3098 0.103 Uiso 0.6 1 calc R U P A 1
H14N H 1.4799 0.2874 0.2821 0.103 Uiso 0.6 1 calc R U P A 1
H14O H 1.5620 0.2704 0.3229 0.103 Uiso 0.6 1 calc R U P A 1
C150 C 1.5464(19) 0.3607(17) 0.4003(8) 0.052(3) Uani 0.6 1 d D U P A 1
H15A H 1.5908 0.3285 0.4090 0.079 Uiso 0.6 1 calc R U P A 1
H15B H 1.5162 0.3650 0.4267 0.079 Uiso 0.6 1 calc R U P A 1
H15C H 1.5772 0.4129 0.3960 0.079 Uiso 0.6 1 calc R U P A 1
C151 C 1.5767(4) 0.7360(3) 0.4436(2) 0.0423(13) Uani 1 1 d D . . . .
C152 C 1.5698(6) 0.7028(5) 0.4913(3) 0.040(2) Uani 0.6 1 d D . P B 1
H15D H 1.6264 0.7236 0.5168 0.060 Uiso 0.6 1 calc R U P B 1
H15E H 1.5590 0.6457 0.4857 0.060 Uiso 0.6 1 calc R U P B 1
H15F H 1.5198 0.7178 0.5020 0.060 Uiso 0.6 1 calc R U P B 1
C153 C 1.6593(6) 0.7080(6) 0.4311(3) 0.045(2) Uani 0.6 1 d D . P B 1
H15G H 1.6667 0.7247 0.3997 0.067 Uiso 0.6 1 calc R U P B 1
H15H H 1.6480 0.6508 0.4285 0.067 Uiso 0.6 1 calc R U P B 1
H15I H 1.7143 0.7310 0.4572 0.067 Uiso 0.6 1 calc R U P B 1
C154 C 1.6026(7) 0.8231(5) 0.4520(4) 0.045(2) Uani 0.6 1 d D . P B 1
H15J H 1.5553 0.8433 0.4625 0.068 Uiso 0.6 1 calc R U P B 1
H15K H 1.6096 0.8429 0.4213 0.068 Uiso 0.6 1 calc R U P B 1
H15L H 1.6598 0.8403 0.4775 0.068 Uiso 0.6 1 calc R U P B 1
C155 C 1.3079(4) 0.9828(3) 0.3173(2) 0.0345(11) Uani 1 1 d . . . . .
C156 C 1.3885(5) 1.0040(3) 0.2947(3) 0.0492(15) Uani 1 1 d . . . . .
H15M H 1.4105 1.0609 0.2994 0.074 Uiso 1 1 calc R U . . .
H15N H 1.3692 0.9848 0.2595 0.074 Uiso 1 1 calc R U . . .
H15O H 1.4371 0.9798 0.3109 0.074 Uiso 1 1 calc R U . . .
C157 C 1.3397(4) 1.0102(3) 0.3729(2) 0.0394(12) Uani 1 1 d . . . . .
H15P H 1.3885 0.9854 0.3880 0.059 Uiso 1 1 calc R U . . .
H15Q H 1.2891 0.9957 0.3876 0.059 Uiso 1 1 calc R U . . .
H15R H 1.3619 1.0672 0.3787 0.059 Uiso 1 1 calc R U . . .
C158 C 1.2356(4) 1.0266(3) 0.2942(2) 0.0401(13) Uani 1 1 d . . . . .
H15S H 1.1811 1.0089 0.3052 0.060 Uiso 1 1 calc R U . . .
H15T H 1.2210 1.0157 0.2582 0.060 Uiso 1 1 calc R U . . .
H15U H 1.2588 1.0829 0.3044 0.060 Uiso 1 1 calc R U . . .
C159 C 0.9216(3) 0.8106(3) 0.11259(19) 0.0291(10) Uani 1 1 d . . . . .
C160 C 0.9378(4) 0.8943(3) 0.1375(2) 0.0363(12) Uani 1 1 d . . . . .
H16A H 0.9176 0.8934 0.1678 0.054 Uiso 1 1 calc R U . . .
H16B H 0.9038 0.9243 0.1152 0.054 Uiso 1 1 calc R U . . .
H16C H 1.0024 0.9189 0.1456 0.054 Uiso 1 1 calc R U . . .
C161 C 0.9665(4) 0.8117(3) 0.0698(2) 0.0409(12) Uani 1 1 d . . . . .
H16D H 1.0320 0.8303 0.0828 0.061 Uiso 1 1 calc R U . . .
H16E H 0.9432 0.8468 0.0472 0.061 Uiso 1 1 calc R U . . .
H16F H 0.9528 0.7588 0.0522 0.061 Uiso 1 1 calc R U . . .
C162 C 0.8195(3) 0.7789(3) 0.0917(2) 0.0343(11) Uani 1 1 d . . . . .
H16G H 0.8082 0.7269 0.0732 0.052 Uiso 1 1 calc R U . . .
H16H H 0.7947 0.8142 0.0698 0.052 Uiso 1 1 calc R U . . .
H16I H 0.7905 0.7752 0.1188 0.052 Uiso 1 1 calc R U . . .
C163 C 0.7907(3) 0.4151(3) -0.01037(17) 0.0242(9) Uani 1 1 d . . . . .
C164 C 0.8788(3) 0.4201(3) -0.01360(19) 0.0306(10) Uani 1 1 d . . . . .
H164 H 0.9250 0.4184 0.0149 0.037 Uiso 1 1 calc R U . . .
C165 C 0.8992(4) 0.4275(3) -0.0581(2) 0.0391(12) Uani 1 1 d . . . . .
H165 H 0.9593 0.4306 -0.0603 0.047 Uiso 1 1 calc R U . . .
C166 C 0.8314(4) 0.4304(3) -0.0999(2) 0.0403(12) Uani 1 1 d . . . . .
H166 H 0.8452 0.4358 -0.1306 0.048 Uiso 1 1 calc R U . . .
C167 C 0.7434(4) 0.4254(3) -0.09629(19) 0.0360(11) Uani 1 1 d . . . . .
H167 H 0.6970 0.4267 -0.1248 0.043 Uiso 1 1 calc R U . . .
C168 C 0.7232(3) 0.4187(3) -0.05194(18) 0.0266(9) Uani 1 1 d . . . . .
H168 H 0.6633 0.4165 -0.0496 0.032 Uiso 1 1 calc R U . . .
C169 C 0.7427(3) 0.2858(3) 0.03994(17) 0.0228(9) Uani 1 1 d . . . . .
C170 C 0.7450(3) 0.2429(3) -0.00282(19) 0.0301(10) Uani 1 1 d . . . . .
H170 H 0.7519 0.2687 -0.0305 0.036 Uiso 1 1 calc R U . . .
C171 C 0.7374(4) 0.1624(3) -0.0056(2) 0.0419(13) Uani 1 1 d . . . . .
H171 H 0.7397 0.1340 -0.0351 0.050 Uiso 1 1 calc R U . . .
C172 C 0.7266(4) 0.1233(3) 0.0339(2) 0.0428(13) Uani 1 1 d . . . . .
H172 H 0.7219 0.0684 0.0319 0.051 Uiso 1 1 calc R U . . .
C173 C 0.7227(4) 0.1660(3) 0.0769(2) 0.0418(13) Uani 1 1 d . . . . .
H173 H 0.7149 0.1399 0.1043 0.050 Uiso 1 1 calc R U . . .
C174 C 0.7302(3) 0.2463(3) 0.07973(19) 0.0279(9) Uani 1 1 d . . . . .
H174 H 0.7268 0.2746 0.1090 0.033 Uiso 1 1 calc R U . . .
C201 C 0.7413(3) 0.5458(2) 0.18728(16) 0.0215(8) Uani 1 1 d . . . . .
H201 H 0.7254 0.4908 0.1780 0.026 Uiso 1 1 calc R U . . .
C202 C 0.6883(3) 0.5923(2) 0.16184(15) 0.0196(8) Uani 1 1 d . . . . .
C203 C 0.7122(3) 0.6727(3) 0.17460(16) 0.0220(8) Uani 1 1 d . . . . .
H203 H 0.6768 0.7043 0.1567 0.026 Uiso 1 1 calc R U . . .
C204 C 0.7560(3) 0.8405(3) 0.20525(19) 0.0282(10) Uani 1 1 d . . . . .
H204 H 0.7029 0.8169 0.1800 0.034 Uiso 1 1 calc R U . . .
C205 C 0.7762(3) 0.9212(3) 0.2179(2) 0.0314(11) Uani 1 1 d . . . . .
C206 C 0.8536(3) 0.9540(3) 0.25536(18) 0.0264(9) Uani 1 1 d . . . . .
H206 H 0.8693 1.0091 0.2644 0.032 Uiso 1 1 calc R U . . .
C207 C 1.0100(3) 1.0254(3) 0.33769(18) 0.0282(10) Uani 1 1 d . . . . .
H207 H 0.9766 1.0577 0.3192 0.034 Uiso 1 1 calc R U . . .
C208 C 1.0795(3) 1.0598(3) 0.37946(18) 0.0300(10) Uani 1 1 d . . . . .
C209 C 1.1276(3) 1.0116(3) 0.40516(18) 0.0295(10) Uani 1 1 d . . . . .
H209 H 1.1748 1.0340 0.4338 0.035 Uiso 1 1 calc R U . . .
C210 C 1.2301(4) 0.9123(3) 0.4618(2) 0.0363(12) Uani 1 1 d . . . . .
H210 H 1.2407 0.9663 0.4734 0.044 Uiso 1 1 calc R U . . .
C211 C 1.2821(4) 0.8672(3) 0.4881(2) 0.0422(13) Uani 1 1 d D . . . .
C212 C 1.2652(4) 0.7882(3) 0.4703(2) 0.0402(13) Uani 1 1 d . . . . .
H212 H 1.3016 0.7567 0.4876 0.048 Uiso 1 1 calc R U . . .
C213 C 1.2283(3) 0.6200(3) 0.4376(2) 0.0345(11) Uani 1 1 d . . . . .
H213 H 1.2777 0.6427 0.4652 0.041 Uiso 1 1 calc R U . . .
C214 C 1.2091(3) 0.5397(3) 0.42426(19) 0.0303(10) Uani 1 1 d . . . . .
C215 C 1.1362(3) 0.5080(3) 0.38347(19) 0.0291(10) Uani 1 1 d . . . . .
H215 H 1.1228 0.4534 0.3730 0.035 Uiso 1 1 calc R U . . .
C216 C 0.9708(3) 0.4355(3) 0.30700(17) 0.0259(9) Uani 1 1 d . . . . .
H216 H 1.0064 0.4035 0.3243 0.031 Uiso 1 1 calc R U . . .
C217 C 0.8902(3) 0.3999(3) 0.27197(17) 0.0267(9) Uani 1 1 d . . . . .
C218 C 0.8425(3) 0.4483(3) 0.24536(17) 0.0269(9) Uani 1 1 d . . . . .
H218 H 0.7887 0.4251 0.2205 0.032 Uiso 1 1 calc R U . . .
C219 C 0.8704(3) 0.5293(2) 0.25359(16) 0.0211(8) Uani 1 1 d . . . . .
C220 C 0.8171(3) 0.5787(2) 0.22601(15) 0.0200(8) Uani 1 1 d . . . . .
C221 C 0.8416(3) 0.6614(2) 0.23939(15) 0.0196(8) Uani 1 1 d . . . . .
C222 C 0.7879(3) 0.7084(3) 0.21360(16) 0.0212(8) Uani 1 1 d . . . . .
C223 C 0.8101(3) 0.7925(3) 0.22787(17) 0.0232(9) Uani 1 1 d . . . . .
C224 C 0.8885(3) 0.8272(2) 0.26692(16) 0.0203(8) Uani 1 1 d . . . . .
C225 C 0.9093(3) 0.9089(3) 0.28022(17) 0.0237(9) Uani 1 1 d . . . . .
C226 C 0.9878(3) 0.9448(3) 0.32223(17) 0.0237(9) Uani 1 1 d . . . . .
C227 C 1.0393(3) 0.8966(3) 0.34840(16) 0.0238(9) Uani 1 1 d . . . . .
C228 C 1.1095(3) 0.9308(3) 0.39075(17) 0.0261(9) Uani 1 1 d . . . . .
C229 C 1.1624(3) 0.8814(3) 0.41861(18) 0.0283(10) Uani 1 1 d . . . . .
C230 C 1.1438(3) 0.8001(3) 0.40212(17) 0.0257(9) Uani 1 1 d . . . . .
C231 C 1.1975(3) 0.7535(3) 0.42832(19) 0.0304(10) Uani 1 1 d . . . . .
C232 C 1.1782(3) 0.6692(3) 0.41233(18) 0.0282(10) Uani 1 1 d . . . . .
C233 C 1.1034(3) 0.6353(3) 0.37115(17) 0.0247(9) Uani 1 1 d . . . . .
C234 C 1.0822(3) 0.5534(3) 0.35738(17) 0.0245(9) Uani 1 1 d . . . . .
C235 C 1.0008(3) 0.5171(3) 0.31753(16) 0.0227(9) Uani 1 1 d . . . . .
C236 C 0.9492(3) 0.5650(2) 0.29150(16) 0.0204(8) Uani 1 1 d . . . . .
C237 C 0.9740(3) 0.6493(2) 0.30438(16) 0.0197(8) Uani 1 1 d . . . . .
C238 C 0.9207(3) 0.6969(2) 0.27901(16) 0.0194(8) Uani 1 1 d . . . . .
C239 C 0.9428(3) 0.7790(3) 0.29291(16) 0.0211(8) Uani 1 1 d . . . . .
C240 C 1.0175(3) 0.8132(3) 0.33339(16) 0.0222(8) Uani 1 1 d . . . . .
C241 C 1.0701(3) 0.7661(3) 0.35941(16) 0.0243(9) Uani 1 1 d . . . . .
C242 C 1.0493(3) 0.6837(3) 0.34488(16) 0.0229(9) Uani 1 1 d . . . . .
C243 C 0.7130(3) 0.9697(3) 0.1908(2) 0.0406(14) Uani 1 1 d . . . . .
C244 C 0.6185(4) 0.9390(4) 0.1939(4) 0.069(2) Uani 1 1 d . . . . .
H24A H 0.6166 0.9445 0.2284 0.104 Uiso 1 1 calc R U . . .
H24B H 0.5987 0.8837 0.1800 0.104 Uiso 1 1 calc R U . . .
H24C H 0.5784 0.9687 0.1752 0.104 Uiso 1 1 calc R U . . .
C245 C 0.7113(5) 0.9599(4) 0.1346(3) 0.0614(19) Uani 1 1 d . . . . .
H24D H 0.6964 0.9041 0.1219 0.092 Uiso 1 1 calc R U . . .
H24E H 0.7707 0.9844 0.1307 0.092 Uiso 1 1 calc R U . . .
H24F H 0.6656 0.9850 0.1162 0.092 Uiso 1 1 calc R U . . .
C246 C 0.7456(4) 1.0561(3) 0.2081(3) 0.0526(17) Uani 1 1 d . . . . .
H24G H 0.7035 1.0841 0.1894 0.079 Uiso 1 1 calc R U . . .
H24H H 0.8057 1.0744 0.2031 0.079 Uiso 1 1 calc R U . . .
H24I H 0.7488 1.0659 0.2432 0.079 Uiso 1 1 calc R U . . .
C247 C 1.1004(4) 1.1488(3) 0.3955(2) 0.0404(13) Uani 1 1 d . . . . .
C248 C 1.0134(5) 1.1699(4) 0.4066(3) 0.0601(19) Uani 1 1 d . . . . .
H24J H 1.0002 1.1441 0.4344 0.090 Uiso 1 1 calc R U . . .
H24K H 0.9621 1.1521 0.3775 0.090 Uiso 1 1 calc R U . . .
H24L H 1.0239 1.2267 0.4149 0.090 Uiso 1 1 calc R U . . .
C249 C 1.1197(5) 1.1933(4) 0.3538(3) 0.0535(17) Uani 1 1 d . . . . .
H24M H 1.1271 1.2494 0.3635 0.080 Uiso 1 1 calc R U . . .
H24N H 1.0692 1.1755 0.3243 0.080 Uiso 1 1 calc R U . . .
H24O H 1.1753 1.1838 0.3469 0.080 Uiso 1 1 calc R U . . .
C250 C 1.1737(6) 1.1742(4) 0.4420(3) 0.067(2) Uani 1 1 d . . . . .
H25A H 1.2298 1.1625 0.4370 0.101 Uiso 1 1 calc R U . . .
H25B H 1.1567 1.1462 0.4682 0.101 Uiso 1 1 calc R U . . .
H25C H 1.1829 1.2306 0.4513 0.101 Uiso 1 1 calc R U . . .
C251 C 1.3613(7) 0.8991(6) 0.5346(4) 0.058(2) Uani 0.6 1 d D U P C 1
C252 C 1.3755(7) 0.9865(5) 0.5462(4) 0.055(3) Uani 0.6 1 d D U P C 1
H25D H 1.4257 1.0055 0.5757 0.083 Uiso 0.6 1 calc R U P C 1
H25E H 1.3203 0.9990 0.5520 0.083 Uiso 0.6 1 calc R U P C 1
H25F H 1.3897 1.0117 0.5184 0.083 Uiso 0.6 1 calc R U P C 1
C253 C 1.4475(8) 0.8798(8) 0.5273(6) 0.088(5) Uani 0.6 1 d D U P C 1
H25G H 1.4640 0.9057 0.5002 0.132 Uiso 0.6 1 calc R U P C 1
H25H H 1.4381 0.8231 0.5194 0.132 Uiso 0.6 1 calc R U P C 1
H25I H 1.4961 0.8980 0.5576 0.132 Uiso 0.6 1 calc R U P C 1
C254 C 1.3386(11) 0.8618(8) 0.5781(5) 0.091(5) Uani 0.6 1 d D U P C 1
H25J H 1.3902 0.8787 0.6071 0.136 Uiso 0.6 1 calc R U P C 1
H25K H 1.3252 0.8048 0.5704 0.136 Uiso 0.6 1 calc R U P C 1
H25L H 1.2858 0.8779 0.5848 0.136 Uiso 0.6 1 calc R U P C 1
C255 C 1.2621(3) 0.4890(3) 0.4561(2) 0.0360(12) Uani 1 1 d . . . . .
C256 C 1.2377(4) 0.4907(4) 0.5059(2) 0.0490(15) Uani 1 1 d . . . . .
H25M H 1.2524 0.5448 0.5218 0.073 Uiso 1 1 calc R U . . .
H25N H 1.2722 0.4597 0.5271 0.073 Uiso 1 1 calc R U . . .
H25O H 1.1729 0.4686 0.5003 0.073 Uiso 1 1 calc R U . . .
C257 C 1.3643(3) 0.5212(3) 0.4659(2) 0.0354(11) Uani 1 1 d . . . . .
H25P H 1.3812 0.5195 0.4347 0.053 Uiso 1 1 calc R U . . .
H25Q H 1.3967 0.4894 0.4875 0.053 Uiso 1 1 calc R U . . .
H25R H 1.3802 0.5754 0.4819 0.053 Uiso 1 1 calc R U . . .
C258 C 1.2404(4) 0.4042(3) 0.4313(3) 0.0550(19) Uani 1 1 d . . . . .
H25S H 1.1761 0.3810 0.4264 0.082 Uiso 1 1 calc R U . . .
H25T H 1.2765 0.3740 0.4523 0.082 Uiso 1 1 calc R U . . .
H25U H 1.2548 0.4035 0.3994 0.082 Uiso 1 1 calc R U . . .
C259 C 0.8515(4) 0.3111(3) 0.26540(19) 0.0332(11) Uani 1 1 d . . . . .
C260 C 0.9235(4) 0.2667(3) 0.2863(2) 0.0466(15) Uani 1 1 d . . . . .
H26A H 0.8982 0.2103 0.2776 0.070 Uiso 1 1 calc R U . . .
H26B H 0.9431 0.2793 0.3222 0.070 Uiso 1 1 calc R U . . .
H26C H 0.9753 0.2818 0.2727 0.070 Uiso 1 1 calc R U . . .
C261 C 0.8102(4) 0.2802(3) 0.21115(19) 0.0336(11) Uani 1 1 d . . . . .
H26D H 0.7631 0.3076 0.1974 0.050 Uiso 1 1 calc R U . . .
H26E H 0.7836 0.2240 0.2077 0.050 Uiso 1 1 calc R U . . .
H26F H 0.8572 0.2890 0.1935 0.050 Uiso 1 1 calc R U . . .
C262 C 0.7772(5) 0.2973(3) 0.2931(2) 0.0478(15) Uani 1 1 d . . . . .
H26G H 0.7279 0.3212 0.2776 0.072 Uiso 1 1 calc R U . . .
H26H H 0.8026 0.3210 0.3275 0.072 Uiso 1 1 calc R U . . .
H26I H 0.7540 0.2410 0.2919 0.072 Uiso 1 1 calc R U . . .
C263 C 0.5060(3) 0.4947(3) 0.13905(17) 0.0243(9) Uani 1 1 d . . . . .
C264 C 0.5168(3) 0.4969(3) 0.18873(17) 0.0357(12) Uani 1 1 d . . . . .
H264 H 0.5737 0.5211 0.2107 0.043 Uiso 1 1 calc R U . . .
C265 C 0.4448(4) 0.4637(5) 0.2075(2) 0.0534(16) Uani 1 1 d . . . . .
H265 H 0.4505 0.4707 0.2418 0.064 Uiso 1 1 calc R U . . .
C266 C 0.3655(4) 0.4209(4) 0.1755(2) 0.0494(15) Uani 1 1 d . . . . .
H266 H 0.3175 0.3962 0.1880 0.059 Uiso 1 1 calc R U . . .
C267 C 0.3559(4) 0.4138(4) 0.1256(2) 0.0459(14) Uani 1 1 d . . . . .
H267 H 0.3016 0.3837 0.1037 0.055 Uiso 1 1 calc R U . . .
C268 C 0.4256(3) 0.4506(3) 0.10714(19) 0.0330(11) Uani 1 1 d . . . . .
H268 H 0.4186 0.4458 0.0726 0.040 Uiso 1 1 calc R U . . .
C269 C 0.5414(3) 0.6209(3) 0.08544(17) 0.0246(9) Uani 1 1 d . . . . .
C270 C 0.5101(3) 0.6678(3) 0.11684(19) 0.0301(10) Uani 1 1 d . . . . .
H270 H 0.5124 0.6565 0.1494 0.036 Uiso 1 1 calc R U . . .
C271 C 0.4760(3) 0.7306(3) 0.1003(2) 0.0390(13) Uani 1 1 d . . . . .
H271 H 0.4555 0.7627 0.1217 0.047 Uiso 1 1 calc R U . . .
C272 C 0.4719(4) 0.7465(3) 0.0527(2) 0.0422(14) Uani 1 1 d . . . . .
H272 H 0.4507 0.7908 0.0419 0.051 Uiso 1 1 calc R U . . .
C273 C 0.4986(3) 0.6979(3) 0.0204(2) 0.0370(12) Uani 1 1 d . . . . .
H273 H 0.4933 0.7078 -0.0126 0.044 Uiso 1 1 calc R U . . .
C274 C 0.5328(3) 0.6352(3) 0.03679(18) 0.0282(10) Uani 1 1 d . . . . .
H274 H 0.5504 0.6017 0.0148 0.034 Uiso 1 1 calc R U . . .
C454 C 1.4009(10) 0.8510(8) 0.5627(5) 0.047(4) Uani 0.4 1 d D U P C 2
H45A H 1.4471 0.8787 0.5921 0.071 Uiso 0.4 1 calc R U P C 2
H45B H 1.4294 0.8251 0.5409 0.071 Uiso 0.4 1 calc R U P C 2
H45C H 1.3566 0.8118 0.5723 0.071 Uiso 0.4 1 calc R U P C 2
C353 C 1.6262(9) 0.6813(7) 0.4656(5) 0.048(4) Uani 0.4 1 d D . P B 2
H35A H 1.6547 0.6598 0.4420 0.071 Uiso 0.4 1 calc R U P B 2
H35B H 1.5848 0.6388 0.4746 0.071 Uiso 0.4 1 calc R U P B 2
H35C H 1.6729 0.7081 0.4951 0.071 Uiso 0.4 1 calc R U P B 2
C354 C 1.6330(9) 0.7992(7) 0.4225(5) 0.046(4) Uani 0.4 1 d D . P B 2
H35D H 1.6822 0.8312 0.4492 0.069 Uiso 0.4 1 calc R U P B 2
H35E H 1.5945 0.8324 0.4064 0.069 Uiso 0.4 1 calc R U P B 2
H35F H 1.6582 0.7746 0.3985 0.069 Uiso 0.4 1 calc R U P B 2
C352 C 1.5435(10) 0.7811(8) 0.4827(5) 0.050(4) Uani 0.4 1 d D . P B 2
H35G H 1.5019 0.7441 0.4955 0.075 Uiso 0.4 1 calc R U P B 2
H35H H 1.5124 0.8196 0.4674 0.075 Uiso 0.4 1 calc R U P B 2
H35I H 1.5955 0.8079 0.5098 0.075 Uiso 0.4 1 calc R U P B 2
C453 C 1.4241(11) 0.9692(9) 0.5218(7) 0.068(6) Uani 0.4 1 d D U P C 2
H45D H 1.3949 1.0075 0.5048 0.102 Uiso 0.4 1 calc R U P C 2
H45E H 1.4524 0.9431 0.5000 0.102 Uiso 0.4 1 calc R U P C 2
H45F H 1.4703 0.9959 0.5515 0.102 Uiso 0.4 1 calc R U P C 2
C452 C 1.3131(13) 0.9495(12) 0.5712(6) 0.081(7) Uani 0.4 1 d D U P C 2
H45G H 1.2688 0.9109 0.5812 0.122 Uiso 0.4 1 calc R U P C 2
H45H H 1.2831 0.9880 0.5548 0.122 Uiso 0.4 1 calc R U P C 2
H45I H 1.3610 0.9762 0.6003 0.122 Uiso 0.4 1 calc R U P C 2
C451 C 1.3538(10) 0.9088(9) 0.5360(5) 0.058(2) Uani 0.4 1 d D U P C 2
C348 C 1.4053(15) 0.2512(14) 0.3800(10) 0.065(5) Uani 0.4 1 d D U P A 2
H34A H 1.4444 0.2201 0.3981 0.097 Uiso 0.4 1 calc R U P A 2
H34B H 1.3625 0.2182 0.3511 0.097 Uiso 0.4 1 calc R U P A 2
H34C H 1.3720 0.2714 0.4014 0.097 Uiso 0.4 1 calc R U P A 2
C350 C 1.538(3) 0.361(3) 0.4075(13) 0.052(3) Uani 0.4 1 d D U P A 2
H35J H 1.5748 0.3250 0.4206 0.079 Uiso 0.4 1 calc R U P A 2
H35K H 1.5114 0.3803 0.4330 0.079 Uiso 0.4 1 calc R U P A 2
H35L H 1.5753 0.4054 0.3977 0.079 Uiso 0.4 1 calc R U P A 2
C347 C 1.4629(15) 0.3191(13) 0.3634(9) 0.034(3) Uani 0.4 1 d D . P A 2
C349 C 1.503(2) 0.2866(18) 0.3247(10) 0.069(4) Uani 0.4 1 d D U P A 2
H34D H 1.5502 0.3277 0.3189 0.103 Uiso 0.4 1 calc R U P A 2
H34E H 1.4553 0.2682 0.2940 0.103 Uiso 0.4 1 calc R U P A 2
H34F H 1.5289 0.2430 0.3361 0.103 Uiso 0.4 1 calc R U P A 2

loop_
_atom_site_aniso_label
_atom_site_aniso_U_11
_atom_site_aniso_U_22
_atom_site_aniso_U_33
_atom_site_aniso_U_23
_atom_site_aniso_U_13
_atom_site_aniso_U_12
Pd1 0.01258(15) 0.01298(16) 0.02543(16) 0.00348(11) -0.00212(11) 0.00000(10)
Cl1 0.0192(5) 0.0171(5) 0.0349(5) 0.0101(4) 0.0022(4) 0.0018(4)
Cl2 0.0289(5) 0.0163(5) 0.0379(6) 0.0089(4) 0.0098(4) 0.0018(4)
Cl3 0.0343(6) 0.0414(7) 0.0568(8) 0.0027(6) 0.0152(6) -0.0024(5)
Cl4 0.0412(8) 0.0488(9) 0.1133(16) 0.0348(10) -0.0055(9) 0.0005(7)
Cl5 0.0433(7) 0.0305(7) 0.0753(10) 0.0141(6) 0.0118(7) -0.0024(5)
Cl6 0.0564(9) 0.0415(8) 0.0621(9) -0.0095(7) 0.0213(7) -0.0022(7)
Cl7 0.0361(7) 0.0487(9) 0.1009(14) -0.0038(9) 0.0229(8) 0.0081(6)
Cl8 0.0392(8) 0.0529(9) 0.0971(13) 0.0072(9) 0.0140(8) 0.0167(7)
Cl9 0.0561(10) 0.1041(16) 0.0547(9) 0.0136(10) 0.0141(8) 0.0239(10)
Cl10 0.0522(9) 0.0891(14) 0.0652(10) 0.0102(9) 0.0177(8) 0.0282(9)
Cl11 0.1141(18) 0.0512(11) 0.1003(16) 0.0128(10) 0.0624(14) 0.0144(11)
Cl12 0.0683(13) 0.116(2) 0.0702(12) 0.0121(12) 0.0109(10) 0.0234(13)
Cl13 0.0753(16) 0.137(3) 0.117(2) 0.0409(19) 0.0289(15) 0.0033(16)
Cl14 0.1003(18) 0.152(3) 0.0762(14) 0.0358(16) 0.0340(13) 0.0644(19)
Cl15 0.0740(16) 0.173(3) 0.0890(17) -0.0165(19) 0.0230(13) 0.0074(18)
Cl16 0.116(2) 0.106(2) 0.0961(18) -0.0211(15) 0.0570(17) -0.0087(16)
Cl17 0.113(2) 0.1010(19) 0.0920(17) 0.0031(14) 0.0482(16) 0.0010(16)
Cl18 0.104(2) 0.138(3) 0.1015(18) 0.0622(18) 0.0385(15) 0.0601(19)
Cl19 0.133(3) 0.154(3) 0.095(2) -0.007(2) 0.0449(19) -0.042(2)
Cl20 0.0770(14) 0.123(2) 0.0812(14) 0.0440(14) 0.0183(11) 0.0272(14)
P1 0.0127(4) 0.0123(5) 0.0286(5) 0.0049(4) -0.0014(4) 0.0009(4)
P2 0.0138(5) 0.0153(5) 0.0252(5) 0.0018(4) -0.0031(4) 0.0010(4)
C91 0.044(3) 0.046(3) 0.053(3) 0.005(3) 0.016(3) -0.002(3)
C92 0.034(3) 0.039(3) 0.060(4) -0.004(3) 0.013(3) 0.008(2)
C93 0.052(4) 0.056(4) 0.055(4) 0.014(3) 0.021(3) 0.015(3)
C94 0.076(6) 0.137(9) 0.064(5) 0.032(5) 0.032(4) 0.045(6)
C95 0.083(7) 0.131(10) 0.076(6) -0.005(6) 0.043(5) -0.004(6)
C96 0.078(6) 0.079(6) 0.084(6) 0.019(5) 0.032(5) 0.017(5)
C101 0.0144(18) 0.015(2) 0.033(2) 0.0057(16) 0.0008(16) 0.0032(15)
C102 0.0104(17) 0.0145(19) 0.031(2) 0.0036(16) -0.0002(15) -0.0001(14)
C103 0.019(2) 0.0103(18) 0.035(2) 0.0045(16) -0.0006(17) 0.0048(15)
C104 0.0147(19) 0.013(2) 0.035(2) -0.0026(16) -0.0053(16) -0.0005(15)
C105 0.022(2) 0.0096(19) 0.036(2) 0.0018(16) 0.0001(17) 0.0018(16)
C106 0.018(2) 0.0108(19) 0.038(2) 0.0065(17) -0.0011(17) 0.0041(15)
C107 0.024(2) 0.014(2) 0.037(2) 0.0008(17) -0.0070(18) 0.0070(17)
C108 0.029(2) 0.018(2) 0.038(3) 0.0002(18) -0.011(2) 0.0093(18)
C109 0.026(2) 0.021(2) 0.037(3) 0.0002(19) -0.0112(19) 0.0062(18)
C110 0.026(2) 0.022(2) 0.035(2) 0.0024(19) -0.0062(19) 0.0035(18)
C111 0.034(3) 0.023(2) 0.030(2) 0.0035(19) -0.006(2) 0.0010(19)
C112 0.030(2) 0.019(2) 0.034(2) 0.0017(18) -0.0030(19) 0.0011(18)
C113 0.028(2) 0.017(2) 0.037(2) -0.0001(18) -0.0049(19) 0.0013(18)
C114 0.032(2) 0.015(2) 0.038(3) 0.0005(18) 0.001(2) 0.0054(18)
C115 0.030(2) 0.014(2) 0.035(2) 0.0031(17) -0.0026(19) 0.0059(17)
C116 0.021(2) 0.0107(19) 0.038(2) 0.0058(17) 0.0009(18) 0.0035(16)
C117 0.019(2) 0.015(2) 0.038(2) 0.0072(17) -0.0002(17) 0.0046(16)
C118 0.019(2) 0.013(2) 0.037(2) 0.0053(17) -0.0030(17) 0.0026(16)
C119 0.0147(18) 0.015(2) 0.030(2) 0.0047(16) 0.0016(16) 0.0039(15)
C120 0.0121(18) 0.0136(19) 0.032(2) 0.0043(16) 0.0012(16) 0.0035(15)
C121 0.0162(19) 0.0108(19) 0.029(2) 0.0040(15) 0.0027(16) 0.0041(15)
C122 0.0137(18) 0.0111(19) 0.033(2) 0.0052(16) 0.0027(16) 0.0036(15)
C123 0.0160(19) 0.0119(19) 0.031(2) 0.0033(16) 0.0010(16) 0.0027(15)
C124 0.0136(18) 0.0121(19) 0.029(2) 0.0025(15) -0.0007(15) 0.0026(15)
C125 0.0166(19) 0.0123(19) 0.030(2) 0.0034(16) -0.0006(16) 0.0031(15)
C126 0.0183(19) 0.0123(19) 0.029(2) 0.0035(16) -0.0023(16) 0.0043(15)
C127 0.020(2) 0.0108(19) 0.031(2) 0.0024(16) -0.0021(17) 0.0040(16)
C128 0.021(2) 0.018(2) 0.034(2) 0.0047(17) -0.0036(18) 0.0055(17)
C129 0.023(2) 0.022(2) 0.030(2) 0.0027(18) -0.0029(17) 0.0048(18)
C130 0.020(2) 0.018(2) 0.029(2) 0.0027(17) -0.0015(17) 0.0034(16)
C131 0.027(2) 0.017(2) 0.028(2) 0.0009(17) -0.0029(18) 0.0026(17)
C132 0.025(2) 0.018(2) 0.032(2) -0.0002(17) 0.0007(18) 0.0044(17)
C133 0.023(2) 0.012(2) 0.032(2) 0.0024(16) -0.0002(17) 0.0031(16)
C134 0.020(2) 0.013(2) 0.034(2) 0.0030(17) 0.0010(17) 0.0028(16)
C135 0.019(2) 0.016(2) 0.030(2) 0.0019(16) -0.0005(17) 0.0042(16)
C136 0.0148(18) 0.0130(19) 0.030(2) 0.0019(16) 0.0011(16) 0.0041(15)
C137 0.0151(18) 0.0102(18) 0.027(2) 0.0028(15) -0.0013(15) 0.0019(15)
C138 0.0116(17) 0.0117(19) 0.028(2) 0.0030(15) 0.0008(15) 0.0019(14)
C139 0.0158(19) 0.0130(19) 0.026(2) 0.0031(15) -0.0003(15) 0.0026(15)
C140 0.0171(19) 0.0121(19) 0.029(2) 0.0027(16) -0.0001(16) 0.0036(15)
C141 0.019(2) 0.0110(19) 0.029(2) 0.0031(16) -0.0013(16) 0.0026(15)
C142 0.0154(19) 0.015(2) 0.030(2) 0.0024(16) -0.0001(16) 0.0030(15)
C143 0.019(2) 0.013(2) 0.047(3) -0.0009(18) -0.0078(19) 0.0025(16)
C144 0.034(3) 0.013(2) 0.064(4) 0.000(2) -0.015(3) 0.0040(19)
C145 0.040(3) 0.016(2) 0.058(3) 0.010(2) 0.000(2) 0.003(2)
C146 0.042(3) 0.018(2) 0.054(3) 0.000(2) 0.004(2) 0.009(2)
C147 0.035(5) 0.024(3) 0.036(7) 0.000(3) -0.011(4) 0.016(3)
C148 0.045(7) 0.027(4) 0.099(11) 0.015(6) -0.029(6) 0.010(4)
C149 0.070(9) 0.082(10) 0.063(8) 0.012(6) 0.006(5) 0.051(7)
C150 0.052(6) 0.034(3) 0.053(6) 0.001(4) -0.025(5) 0.017(4)
C151 0.041(3) 0.028(3) 0.040(3) 0.003(2) -0.012(2) -0.004(2)
C152 0.037(5) 0.032(5) 0.037(5) 0.003(4) -0.013(4) 0.006(4)
C153 0.029(4) 0.044(5) 0.046(5) -0.006(4) -0.012(4) 0.002(4)
C154 0.039(5) 0.026(5) 0.048(6) 0.001(4) -0.021(4) -0.005(4)
C155 0.034(3) 0.016(2) 0.044(3) -0.0005(19) -0.004(2) 0.0030(19)
C156 0.053(4) 0.021(3) 0.067(4) 0.001(3) 0.009(3) 0.003(2)
C157 0.038(3) 0.022(2) 0.046(3) -0.002(2) -0.009(2) 0.006(2)
C158 0.045(3) 0.016(2) 0.049(3) 0.003(2) -0.008(2) 0.006(2)
C159 0.027(2) 0.012(2) 0.043(3) 0.0081(18) -0.0030(19) 0.0046(17)
C160 0.031(3) 0.014(2) 0.054(3) 0.007(2) -0.007(2) 0.0051(18)
C161 0.047(3) 0.029(3) 0.045(3) 0.015(2) 0.006(2) 0.009(2)
C162 0.029(2) 0.016(2) 0.049(3) 0.008(2) -0.006(2) 0.0040(18)
C163 0.021(2) 0.017(2) 0.031(2) 0.0045(16) 0.0056(17) -0.0036(16)
C164 0.022(2) 0.025(2) 0.040(3) 0.0037(19) 0.0038(19) -0.0005(18)
C165 0.030(3) 0.037(3) 0.048(3) 0.004(2) 0.013(2) -0.001(2)
C166 0.049(3) 0.034(3) 0.035(3) 0.003(2) 0.015(2) -0.002(2)
C167 0.040(3) 0.030(3) 0.033(3) 0.002(2) 0.002(2) 0.007(2)
C168 0.023(2) 0.019(2) 0.034(2) 0.0037(17) 0.0017(18) 0.0016(17)
C169 0.0111(18) 0.017(2) 0.035(2) 0.0053(17) -0.0034(16) 0.0027(15)
C170 0.025(2) 0.026(2) 0.036(2) 0.0042(19) 0.0028(19) 0.0045(18)
C171 0.047(3) 0.021(2) 0.052(3) -0.003(2) 0.008(3) 0.003(2)
C172 0.048(3) 0.018(2) 0.058(3) 0.006(2) 0.007(3) 0.006(2)
C173 0.042(3) 0.026(3) 0.053(3) 0.014(2) 0.005(2) 0.003(2)
C174 0.026(2) 0.015(2) 0.040(3) 0.0045(18) 0.0038(19) 0.0032(17)
C201 0.022(2) 0.0119(19) 0.028(2) 0.0040(16) 0.0010(17) 0.0057(16)
C202 0.0151(18) 0.016(2) 0.0229(19) 0.0027(15) -0.0023(15) 0.0017(15)
C203 0.0169(19) 0.017(2) 0.028(2) 0.0046(16) -0.0037(16) 0.0052(16)
C204 0.018(2) 0.015(2) 0.041(3) 0.0008(18) -0.0085(18) 0.0026(16)
C205 0.023(2) 0.019(2) 0.044(3) 0.0026(19) -0.008(2) 0.0085(18)
C206 0.022(2) 0.014(2) 0.038(2) 0.0024(17) -0.0026(18) 0.0048(16)
C207 0.027(2) 0.019(2) 0.033(2) 0.0027(18) -0.0033(18) 0.0046(18)
C208 0.033(2) 0.015(2) 0.034(2) 0.0006(18) -0.0016(19) 0.0006(18)
C209 0.028(2) 0.019(2) 0.030(2) 0.0010(18) -0.0083(18) -0.0005(18)
C210 0.036(3) 0.021(2) 0.040(3) 0.000(2) -0.011(2) 0.006(2)
C211 0.033(3) 0.029(3) 0.048(3) 0.001(2) -0.016(2) 0.004(2)
C212 0.036(3) 0.023(2) 0.048(3) 0.005(2) -0.016(2) 0.008(2)
C213 0.026(2) 0.022(2) 0.043(3) 0.004(2) -0.013(2) 0.0026(19)
C214 0.022(2) 0.021(2) 0.042(3) 0.0104(19) -0.0052(19) 0.0047(18)
C215 0.025(2) 0.018(2) 0.039(3) 0.0073(18) -0.0031(19) 0.0050(18)
C216 0.028(2) 0.017(2) 0.029(2) 0.0038(17) -0.0034(18) 0.0080(17)
C217 0.032(2) 0.015(2) 0.028(2) 0.0020(17) -0.0016(18) 0.0070(18)
C218 0.029(2) 0.018(2) 0.027(2) 0.0005(17) -0.0054(18) 0.0064(18)
C219 0.021(2) 0.016(2) 0.024(2) 0.0045(16) -0.0004(16) 0.0079(16)
C220 0.0185(19) 0.015(2) 0.0232(19) 0.0021(15) -0.0016(15) 0.0057(16)
C221 0.0191(19) 0.015(2) 0.0222(19) 0.0029(15) -0.0018(15) 0.0058(16)
C222 0.0148(18) 0.017(2) 0.028(2) 0.0029(16) -0.0018(16) 0.0027(15)
C223 0.020(2) 0.015(2) 0.030(2) 0.0025(16) -0.0016(17) 0.0047(16)
C224 0.0154(19) 0.0139(19) 0.028(2) 0.0030(16) -0.0014(16) 0.0035(15)
C225 0.020(2) 0.017(2) 0.030(2) 0.0027(17) -0.0025(17) 0.0041(16)
C226 0.020(2) 0.017(2) 0.028(2) 0.0016(17) -0.0027(17) 0.0021(16)
C227 0.023(2) 0.016(2) 0.027(2) 0.0019(16) -0.0027(17) 0.0031(16)
C228 0.023(2) 0.018(2) 0.031(2) 0.0025(17) -0.0028(17) 0.0023(17)
C229 0.025(2) 0.019(2) 0.033(2) 0.0019(18) -0.0042(18) 0.0051(18)
C230 0.023(2) 0.016(2) 0.032(2) 0.0029(17) -0.0042(18) 0.0031(17)
C231 0.027(2) 0.019(2) 0.039(3) 0.0059(19) -0.0024(19) 0.0038(18)
C232 0.024(2) 0.019(2) 0.035(2) 0.0067(18) -0.0049(18) 0.0056(18)
C233 0.019(2) 0.018(2) 0.031(2) 0.0049(17) -0.0024(17) 0.0008(16)
C234 0.018(2) 0.018(2) 0.033(2) 0.0057(17) -0.0021(17) 0.0032(16)
C235 0.020(2) 0.016(2) 0.028(2) 0.0058(16) -0.0007(17) 0.0027(16)
C236 0.0181(19) 0.016(2) 0.025(2) 0.0036(16) 0.0006(16) 0.0040(16)
C237 0.0149(18) 0.016(2) 0.026(2) 0.0040(16) -0.0002(15) 0.0031(15)
C238 0.0147(18) 0.015(2) 0.026(2) 0.0043(15) 0.0004(15) 0.0030(15)
C239 0.0185(19) 0.017(2) 0.024(2) 0.0043(16) -0.0013(16) 0.0029(16)
C240 0.0170(19) 0.016(2) 0.029(2) 0.0032(16) -0.0013(16) 0.0028(16)
C241 0.022(2) 0.018(2) 0.027(2) 0.0021(17) -0.0040(17) 0.0042(17)
C242 0.018(2) 0.016(2) 0.029(2) 0.0036(16) -0.0039(16) 0.0029(16)
C243 0.024(2) 0.016(2) 0.068(4) 0.005(2) -0.014(2) 0.0072(19)
C244 0.025(3) 0.042(4) 0.142(8) 0.042(4) 0.007(4) 0.017(3)
C245 0.069(5) 0.043(4) 0.063(4) 0.013(3) -0.012(3) 0.026(3)
C246 0.031(3) 0.031(3) 0.083(5) 0.010(3) -0.012(3) 0.011(2)
C247 0.052(3) 0.016(2) 0.038(3) -0.002(2) -0.011(2) 0.003(2)
C248 0.064(4) 0.037(3) 0.068(4) -0.007(3) -0.008(3) 0.021(3)
C249 0.063(4) 0.028(3) 0.053(4) 0.003(3) -0.008(3) 0.004(3)
C250 0.090(5) 0.029(3) 0.053(4) -0.012(3) -0.037(4) 0.018(3)
C251 0.056(4) 0.038(4) 0.059(4) 0.000(3) -0.026(3) 0.017(3)
C252 0.042(6) 0.041(6) 0.057(6) -0.014(5) -0.029(5) 0.010(5)
C253 0.052(7) 0.055(7) 0.120(11) -0.030(8) -0.038(7) 0.018(6)
C254 0.120(12) 0.066(8) 0.050(7) 0.008(6) -0.024(8) -0.005(8)
C255 0.025(2) 0.022(2) 0.050(3) 0.011(2) -0.010(2) 0.0032(19)
C256 0.040(3) 0.049(4) 0.059(4) 0.029(3) 0.001(3) 0.020(3)
C257 0.027(2) 0.024(2) 0.046(3) 0.008(2) -0.009(2) 0.0063(19)
C258 0.043(3) 0.020(3) 0.079(4) 0.006(3) -0.028(3) 0.008(2)
C259 0.039(3) 0.015(2) 0.036(3) 0.0040(18) -0.005(2) 0.0038(19)
C260 0.055(4) 0.019(2) 0.049(3) 0.004(2) -0.018(3) 0.009(2)
C261 0.038(3) 0.017(2) 0.037(3) 0.0011(19) -0.005(2) 0.0044(19)
C262 0.063(4) 0.026(3) 0.047(3) 0.008(2) 0.014(3) -0.006(3)
C263 0.019(2) 0.016(2) 0.033(2) 0.0044(17) -0.0003(17) 0.0005(16)
C264 0.021(2) 0.054(3) 0.020(2) 0.006(2) -0.0025(17) -0.012(2)
C265 0.039(3) 0.078(5) 0.039(3) 0.015(3) 0.012(2) 0.001(3)
C266 0.030(3) 0.061(4) 0.056(4) 0.021(3) 0.014(3) -0.003(3)
C267 0.025(3) 0.044(3) 0.057(4) 0.006(3) 0.002(2) -0.006(2)
C268 0.021(2) 0.033(3) 0.036(3) 0.000(2) 0.0008(19) -0.0034(19)
C269 0.0119(18) 0.023(2) 0.032(2) 0.0000(17) -0.0051(16) 0.0020(16)
C270 0.022(2) 0.024(2) 0.037(2) -0.0008(19) -0.0032(18) 0.0046(18)
C271 0.023(2) 0.025(2) 0.058(3) -0.010(2) -0.009(2) 0.0117(19)
C272 0.028(3) 0.024(3) 0.062(4) 0.005(2) -0.013(2) 0.010(2)
C273 0.026(2) 0.030(3) 0.045(3) 0.011(2) -0.009(2) 0.004(2)
C274 0.022(2) 0.022(2) 0.034(2) 0.0027(18) -0.0080(18) 0.0061(17)
C454 0.043(8) 0.039(7) 0.041(7) -0.004(6) -0.024(6) 0.011(6)
C353 0.046(8) 0.027(7) 0.044(8) 0.007(6) -0.026(7) -0.005(6)
C354 0.036(7) 0.027(7) 0.056(9) 0.014(6) -0.016(7) -0.002(6)
C352 0.058(9) 0.040(8) 0.043(8) 0.010(6) -0.011(7) 0.020(7)
C453 0.053(9) 0.035(8) 0.087(12) 0.004(8) -0.034(9) 0.007(7)
C452 0.092(13) 0.076(12) 0.056(10) -0.026(9) -0.029(9) 0.045(11)
C451 0.056(4) 0.038(4) 0.059(4) 0.000(3) -0.026(3) 0.017(3)
C348 0.045(7) 0.027(4) 0.099(11) 0.015(6) -0.029(6) 0.010(4)
C350 0.052(6) 0.034(3) 0.053(6) 0.001(4) -0.025(5) 0.017(4)
C347 0.035(5) 0.024(3) 0.036(7) 0.000(3) -0.011(4) 0.016(3)
C349 0.070(9) 0.082(10) 0.063(8) 0.012(6) 0.006(5) 0.051(7)

loop_
_atom_type_symbol
_atom_type_description
_atom_type_scat_dispersion_real
_atom_type_scat_dispersion_imag
_atom_type_scat_source
C C 0.0181 0.0091 'International Tables Vol C Tables 4.2.6.8 and 6.1.1.4'
H H 0.0000 0.0000 'International Tables Vol C Tables 4.2.6.8 and 6.1.1.4'
P P 0.2955 0.4335 'International Tables Vol C Tables 4.2.6.8 and 6.1.1.4'
Cl Cl 0.3639 0.7018 'International Tables Vol C Tables 4.2.6.8 and 6.1.1.4'
Pd Pd 0.1215 3.9337 'International Tables Vol C Tables 4.2.6.8 and 6.1.1.4'

loop_
_geom_angle_atom_site_label_1
_geom_angle_atom_site_label_2
_geom_angle_atom_site_label_3
_geom_angle
Cl1 Pd1 Cl2 176.61(4)
Cl1 Pd1 P2 90.10(4)
Cl2 Pd1 P2 88.54(4)
Cl1 Pd1 P1 89.24(4)
Cl2 Pd1 P1 91.14(4)
P2 Pd1 P1 162.79(4)
C163 P1 C102 105.3(2)
C163 P1 C169 102.1(2)
C102 P1 C169 104.73(19)
C163 P1 Pd1 116.46(15)
C102 P1 Pd1 102.32(14)
C169 P1 Pd1 124.04(14)
C263 P2 C269 101.1(2)
C263 P2 C202 105.9(2)
C269 P2 C202 104.87(19)
C263 P2 Pd1 116.23(15)
C269 P2 Pd1 124.95(16)
C202 P2 Pd1 102.10(14)
Cl5 C91 Cl4 110.1(4)
Cl5 C91 Cl3 111.1(4)
Cl4 C91 Cl3 110.1(4)
Cl5 C91 H91 108.5
Cl4 C91 H91 108.5
Cl3 C91 H91 108.5
Cl7 C92 Cl6 110.5(3)
Cl7 C92 Cl8 109.5(4)
Cl6 C92 Cl8 111.0(3)
Cl7 C92 H92 108.6
Cl6 C92 H92 108.6
Cl8 C92 H92 108.6
Cl9 C93 Cl10 111.1(4)
Cl9 C93 Cl11 110.2(4)
Cl10 C93 Cl11 109.4(4)
Cl9 C93 H93 108.7
Cl10 C93 H93 108.7
Cl11 C93 H93 108.7
Cl14 C94 Cl13 110.9(6)
Cl14 C94 Cl12 111.2(6)
Cl13 C94 Cl12 111.0(6)
Cl14 C94 H94 107.8
Cl13 C94 H94 107.8
Cl12 C94 H94 107.8
Cl15 C95 Cl16 111.4(7)
Cl15 C95 Cl17 109.9(7)
Cl16 C95 Cl17 111.0(6)
Cl15 C95 H95 108.2
Cl16 C95 H95 108.2
Cl17 C95 H95 108.2
Cl19 C96 Cl18 114.1(6)
Cl19 C96 Cl20 109.6(6)
Cl18 C96 Cl20 109.9(5)
Cl19 C96 H96 107.7
Cl18 C96 H96 107.7
Cl20 C96 H96 107.7
C102 C101 C120 121.5(4)
C102 C101 H101 119.3
C120 C101 H101 119.3
C101 C102 C103 119.5(4)
C101 C102 P1 116.8(3)
C103 C102 P1 123.6(3)
C122 C103 C102 121.5(4)
C122 C103 H103 119.3
C102 C103 H103 119.3
C105 C104 C123 122.6(4)
C105 C104 H104 118.7
C123 C104 H104 118.7
C104 C105 C106 117.3(4)
C104 C105 C143 122.2(4)
C106 C105 C143 120.4(4)
C105 C106 C125 122.6(4)
C105 C106 H106 118.7
C125 C106 H106 118.7
C126 C107 C108 122.1(4)
C126 C107 H107 119.0
C108 C107 H107 119.0
C109 C108 C107 117.7(4)
C109 C108 C347 122.3(11)
C107 C108 C347 119.2(11)
C109 C108 C147 122.0(7)
C107 C108 C147 119.8(7)
C108 C109 C128 122.6(4)
C108 C109 H109 118.7
C128 C109 H109 118.7
C111 C110 C129 122.3(4)
C111 C110 H110 118.9
C129 C110 H110 118.9
C112 C111 C110 118.2(4)
C112 C111 C151 121.6(4)
C110 C111 C151 120.2(4)
C111 C112 C131 122.2(5)
C111 C112 H112 118.9
C131 C112 H112 118.9
C114 C113 C132 122.4(4)
C114 C113 H113 118.8
C132 C113 H113 118.8
C115 C114 C113 117.3(4)
C115 C114 C155 122.7(4)
C113 C114 C155 119.7(4)
C114 C115 C134 122.7(4)
C114 C115 H115 118.6
C134 C115 H115 118.6
C117 C116 C135 122.4(4)
C117 C116 H116 118.8
C135 C116 H116 118.8
C116 C117 C118 117.5(4)
C116 C117 C159 122.3(4)
C118 C117 C159 119.9(4)
C119 C118 C117 121.9(4)
C119 C118 H118 119.0
C117 C118 H118 119.0
C118 C119 C136 119.9(4)
C118 C119 C120 120.9(4)
C136 C119 C120 119.2(4)
C101 C120 C121 118.9(4)
C101 C120 C119 120.7(4)
C121 C120 C119 120.4(4)
C120 C121 C122 119.7(4)
C120 C121 C138 119.7(4)
C122 C121 C138 120.6(4)
C103 C122 C121 118.9(4)
C103 C122 C123 122.1(4)
C121 C122 C123 119.0(4)
C104 C123 C124 119.1(4)
C104 C123 C122 120.9(4)
C124 C123 C122 120.1(4)
C125 C124 C123 118.9(4)
C125 C124 C139 120.8(4)
C123 C124 C139 120.2(4)
C106 C125 C124 119.5(4)
C106 C125 C126 121.5(4)
C124 C125 C126 119.0(4)
C107 C126 C127 119.4(4)
C107 C126 C125 121.1(4)
C127 C126 C125 119.5(4)
C128 C127 C126 119.1(4)
C128 C127 C140 120.0(4)
C126 C127 C140 120.8(4)
C109 C128 C127 119.0(4)
C109 C128 C129 121.4(4)
C127 C128 C129 119.5(4)
C110 C129 C130 118.5(4)
C110 C129 C128 121.5(4)
C130 C129 C128 120.0(4)
C131 C130 C129 119.4(4)
C131 C130 C141 120.4(4)
C129 C130 C141 120.1(4)
C112 C131 C130 119.2(4)
C112 C131 C132 121.2(4)
C130 C131 C132 119.6(4)
C113 C132 C133 119.4(4)
C113 C132 C131 121.1(4)
C133 C132 C131 119.3(4)
C132 C133 C134 119.1(4)
C132 C133 C142 120.6(4)
C134 C133 C142 120.3(4)
C115 C134 C133 118.9(4)
C115 C134 C135 121.4(4)
C133 C134 C135 119.6(4)
C116 C135 C136 119.5(4)
C116 C135 C134 121.2(4)
C136 C135 C134 119.2(4)
C135 C136 C119 118.6(4)
C135 C136 C137 121.2(4)
C119 C136 C137 120.2(4)
C138 C137 C142 119.8(4)
C138 C137 C136 120.7(4)
C142 C137 C136 119.5(4)
C139 C138 C137 120.5(4)
C139 C138 C121 119.7(4)
C137 C138 C121 119.7(4)
C140 C139 C138 119.5(4)
C140 C139 C124 120.2(4)
C138 C139 C124 120.3(4)
C139 C140 C141 120.0(4)
C139 C140 C127 119.5(4)
C141 C140 C127 120.5(4)
C142 C141 C140 120.5(4)
C142 C141 C130 119.8(4)
C140 C141 C130 119.6(4)
C141 C142 C137 119.6(4)
C141 C142 C133 120.2(4)
C137 C142 C133 120.2(4)
C145 C143 C144 108.5(4)
C145 C143 C146 108.3(4)
C144 C143 C146 109.1(5)
C145 C143 C105 109.1(4)
C144 C143 C105 111.9(4)
C146 C143 C105 109.8(4)
C143 C144 H14A 109.5
C143 C144 H14B 109.5
H14A C144 H14B 109.5
C143 C144 H14C 109.5
H14A C144 H14C 109.5
H14B C144 H14C 109.5
C143 C145 H14D 109.5
C143 C145 H14E 109.5
H14D C145 H14E 109.5
C143 C145 H14F 109.5
H14D C145 H14F 109.5
H14E C145 H14F 109.5
C143 C146 H14G 109.5
C143 C146 H14H 109.5
H14G C146 H14H 109.5
C143 C146 H14I 109.5
H14G C146 H14I 109.5
H14H C146 H14I 109.5
C150 C147 C149 109.5(9)
C150 C147 C148 107.7(9)
C149 C147 C148 106.9(9)
C150 C147 C108 111(2)
C149 C147 C108 111.8(11)
C148 C147 C108 109.4(10)
C147 C148 H14J 109.5
C147 C148 H14K 109.5
H14J C148 H14K 109.5
C147 C148 H14L 109.5
H14J C148 H14L 109.5
H14K C148 H14L 109.5
C147 C149 H14M 109.5
C147 C149 H14N 109.5
H14M C149 H14N 109.5
C147 C149 H14O 109.5
H14M C149 H14O 109.5
H14N C149 H14O 109.5
C147 C150 H15A 109.5
C147 C150 H15B 109.5
H15A C150 H15B 109.5
C147 C150 H15C 109.5
H15A C150 H15C 109.5
H15B C150 H15C 109.5
C154 C151 C152 111.0(6)
C353 C151 C354 113.6(8)
C353 C151 C111 115.5(6)
C154 C151 C111 115.6(5)
C152 C151 C111 109.9(5)
C354 C151 C111 106.5(6)
C353 C151 C352 110.7(7)
C354 C151 C352 105.2(7)
C111 C151 C352 104.5(7)
C154 C151 C153 106.4(6)
C152 C151 C153 104.0(6)
C111 C151 C153 109.3(5)
C151 C152 H15D 109.5
C151 C152 H15E 109.5
H15D C152 H15E 109.5
C151 C152 H15F 109.5
H15D C152 H15F 109.5
H15E C152 H15F 109.5
C151 C153 H15G 109.5
C151 C153 H15H 109.5
H15G C153 H15H 109.5
C151 C153 H15I 109.5
H15G C153 H15I 109.5
H15H C153 H15I 109.5
C151 C154 H15J 109.5
C151 C154 H15K 109.5
H15J C154 H15K 109.5
C151 C154 H15L 109.5
H15J C154 H15L 109.5
H15K C154 H15L 109.5
C157 C155 C158 108.3(4)
C157 C155 C156 109.1(5)
C158 C155 C156 108.5(5)
C157 C155 C114 110.7(4)
C158 C155 C114 111.5(4)
C156 C155 C114 108.6(4)
C155 C156 H15M 109.5
C155 C156 H15N 109.5
H15M C156 H15N 109.5
C155 C156 H15O 109.5
H15M C156 H15O 109.5
H15N C156 H15O 109.5
C155 C157 H15P 109.5
C155 C157 H15Q 109.5
H15P C157 H15Q 109.5
C155 C157 H15R 109.5
H15P C157 H15R 109.5
H15Q C157 H15R 109.5
C155 C158 H15S 109.5
C155 C158 H15T 109.5
H15S C158 H15T 109.5
C155 C158 H15U 109.5
H15S C158 H15U 109.5
H15T C158 H15U 109.5
C160 C159 C117 111.9(4)
C160 C159 C162 108.4(4)
C117 C159 C162 112.6(4)
C160 C159 C161 109.0(4)
C117 C159 C161 106.2(4)
C162 C159 C161 108.6(4)
C159 C160 H16A 109.5
C159 C160 H16B 109.5
H16A C160 H16B 109.5
C159 C160 H16C 109.5
H16A C160 H16C 109.5
H16B C160 H16C 109.5
C159 C161 H16D 109.5
C159 C161 H16E 109.5
H16D C161 H16E 109.5
C159 C161 H16F 109.5
H16D C161 H16F 109.5
H16E C161 H16F 109.5
C159 C162 H16G 109.5
C159 C162 H16H 109.5
H16G C162 H16H 109.5
C159 C162 H16I 109.5
H16G C162 H16I 109.5
H16H C162 H16I 109.5
C164 C163 C168 120.0(4)
C164 C163 P1 121.2(4)
C168 C163 P1 118.3(3)
C165 C164 C163 120.1(5)
C165 C164 H164 119.9
C163 C164 H164 119.9
C164 C165 C166 120.0(5)
C164 C165 H165 120.0
C166 C165 H165 120.0
C167 C166 C165 119.5(5)
C167 C166 H166 120.3
C165 C166 H166 120.3
C168 C167 C166 120.6(5)
C168 C167 H167 119.7
C166 C167 H167 119.7
C167 C168 C163 119.8(5)
C167 C168 H168 120.1
C163 C168 H168 120.1
C170 C169 C174 118.7(4)
C170 C169 P1 121.5(4)
C174 C169 P1 119.8(4)
C169 C170 C171 120.7(5)
C169 C170 H170 119.7
C171 C170 H170 119.7
C172 C171 C170 120.9(5)
C172 C171 H171 119.5
C170 C171 H171 119.5
C171 C172 C173 118.7(5)
C171 C172 H172 120.6
C173 C172 H172 120.6
C174 C173 C172 120.5(5)
C174 C173 H173 119.8
C172 C173 H173 119.8
C173 C174 C169 120.5(5)
C173 C174 H174 119.7
C169 C174 H174 119.7
C220 C201 C202 121.1(4)
C220 C201 H201 119.4
C202 C201 H201 119.4
C203 C202 C201 119.6(4)
C203 C202 P2 123.3(3)
C201 C202 P2 117.1(3)
C202 C203 C222 121.2(4)
C202 C203 H203 119.4
C222 C203 H203 119.4
C205 C204 C223 123.0(4)
C205 C204 H204 118.5
C223 C204 H204 118.5
C206 C205 C204 117.3(4)
C206 C205 C243 123.1(4)
C204 C205 C243 119.6(4)
C205 C206 C225 122.4(4)
C205 C206 H206 118.8
C225 C206 H206 118.8
C208 C207 C226 122.1(4)
C208 C207 H207 118.9
C226 C207 H207 118.9
C209 C208 C207 117.6(4)
C209 C208 C247 122.2(4)
C207 C208 C247 120.2(4)
C208 C209 C228 122.6(4)
C208 C209 H209 118.7
C228 C209 H209 118.7
C211 C210 C229 122.3(5)
C211 C210 H210 118.8
C229 C210 H210 118.8
C210 C211 C212 117.8(5)
C210 C211 C251 124.5(6)
C212 C211 C251 117.6(6)
C210 C211 C451 116.9(7)
C212 C211 C451 125.3(7)
C231 C212 C211 122.7(5)
C231 C212 H212 118.6
C211 C212 H212 118.6
C214 C213 C232 123.2(4)
C214 C213 H213 118.4
C232 C213 H213 118.4
C213 C214 C215 117.1(4)
C213 C214 C255 120.1(4)
C215 C214 C255 122.6(4)
C214 C215 C234 122.7(4)
C214 C215 H215 118.7
C234 C215 H215 118.7
C217 C216 C235 122.1(4)
C217 C216 H216 119.0
C235 C216 H216 119.0
C218 C217 C216 117.4(4)
C218 C217 C259 120.7(4)
C216 C217 C259 121.7(4)
C217 C218 C219 122.7(4)
C217 C218 H218 118.7
C219 C218 H218 118.7
C218 C219 C236 119.4(4)
C218 C219 C220 121.3(4)
C236 C219 C220 119.2(4)
C201 C220 C221 119.3(4)
C201 C220 C219 120.8(4)
C221 C220 C219 119.8(4)
C222 C221 C220 119.4(4)
C222 C221 C238 120.2(4)
C220 C221 C238 120.3(4)
C203 C222 C221 119.2(4)
C203 C222 C223 120.6(4)
C221 C222 C223 120.2(4)
C204 C223 C224 118.8(4)
C204 C223 C222 121.9(4)
C224 C223 C222 119.2(4)
C225 C224 C223 118.5(4)
C225 C224 C239 121.2(4)
C223 C224 C239 120.3(4)
C206 C225 C224 119.9(4)
C206 C225 C226 121.1(4)
C224 C225 C226 118.9(4)
C207 C226 C227 119.4(4)
C207 C226 C225 121.1(4)
C227 C226 C225 119.4(4)
C228 C227 C226 118.8(4)
C228 C227 C240 120.6(4)
C226 C227 C240 120.5(4)
C209 C228 C227 119.4(4)
C209 C228 C229 121.2(4)
C227 C228 C229 119.4(4)
C210 C229 C230 119.0(4)
C210 C229 C228 121.3(4)
C230 C229 C228 119.7(4)
C231 C230 C229 119.1(4)
C231 C230 C241 121.0(4)
C229 C230 C241 119.9(4)
C212 C231 C230 118.9(4)
C212 C231 C232 121.2(4)
C230 C231 C232 119.8(4)
C213 C232 C233 118.7(4)
C213 C232 C231 122.2(4)
C233 C232 C231 119.1(4)
C234 C233 C232 118.9(4)
C234 C233 C242 120.7(4)
C232 C233 C242 120.4(4)
C215 C234 C233 119.4(4)
C215 C234 C235 121.2(4)
C233 C234 C235 119.3(4)
C216 C235 C236 119.3(4)
C216 C235 C234 121.1(4)
C236 C235 C234 119.5(4)
C235 C236 C219 118.9(4)
C235 C236 C237 120.7(4)
C219 C236 C237 120.3(4)
C238 C237 C242 119.8(4)
C238 C237 C236 120.5(4)
C242 C237 C236 119.6(4)
C237 C238 C239 120.5(4)
C237 C238 C221 119.7(4)
C239 C238 C221 119.8(4)
C240 C239 C238 119.7(4)
C240 C239 C224 120.0(4)
C238 C239 C224 120.3(4)
C241 C240 C239 120.1(4)
C241 C240 C227 119.9(4)
C239 C240 C227 120.0(4)
C240 C241 C242 120.3(4)
C240 C241 C230 120.4(4)
C242 C241 C230 119.2(4)
C237 C242 C241 119.5(4)
C237 C242 C233 120.0(4)
C241 C242 C233 120.5(4)
C244 C243 C246 112.3(5)
C244 C243 C205 110.2(5)
C246 C243 C205 112.9(4)
C244 C243 C245 106.9(6)
C246 C243 C245 105.6(6)
C205 C243 C245 108.6(5)
C243 C244 H24A 109.5
C243 C244 H24B 109.5
H24A C244 H24B 109.5
C243 C244 H24C 109.5
H24A C244 H24C 109.5
H24B C244 H24C 109.5
C243 C245 H24D 109.5
C243 C245 H24E 109.5
H24D C245 H24E 109.5
C243 C245 H24F 109.5
H24D C245 H24F 109.5
H24E C245 H24F 109.5
C243 C246 H24G 109.5
C243 C246 H24H 109.5
H24G C246 H24H 109.5
C243 C246 H24I 109.5
H24G C246 H24I 109.5
H24H C246 H24I 109.5
C250 C247 C249 112.4(6)
C250 C247 C208 112.5(5)
C249 C247 C208 110.5(5)
C250 C247 C248 106.1(6)
C249 C247 C248 106.9(5)
C208 C247 C248 108.1(5)
C247 C248 H24J 109.5
C247 C248 H24K 109.5
H24J C248 H24K 109.5
C247 C248 H24L 109.5
H24J C248 H24L 109.5
H24K C248 H24L 109.5
C247 C249 H24M 109.5
C247 C249 H24N 109.5
H24M C249 H24N 109.5
C247 C249 H24O 109.5
H24M C249 H24O 109.5
H24N C249 H24O 109.5
C247 C250 H25A 109.5
C247 C250 H25B 109.5
H25A C250 H25B 109.5
C247 C250 H25C 109.5
H25A C250 H25C 109.5
H25B C250 H25C 109.5
C252 C251 C253 109.4(9)
C252 C251 C254 108.1(9)
C253 C251 C254 109.1(9)
C252 C251 C211 110.7(8)
C253 C251 C211 110.5(9)
C254 C251 C211 108.9(9)
C251 C252 H25D 109.5
C251 C252 H25E 109.5
H25D C252 H25E 109.5
C251 C252 H25F 109.5
H25D C252 H25F 109.5
H25E C252 H25F 109.5
C251 C253 H25G 109.5
C251 C253 H25H 109.5
H25G C253 H25H 109.5
C251 C253 H25I 109.5
H25G C253 H25I 109.5
H25H C253 H25I 109.5
C251 C254 H25J 109.5
C251 C254 H25K 109.5
H25J C254 H25K 109.5
C251 C254 H25L 109.5
H25J C254 H25L 109.5
H25K C254 H25L 109.5
C214 C255 C258 111.9(4)
C214 C255 C257 110.9(4)
C258 C255 C257 107.6(5)
C214 C255 C256 108.2(5)
C258 C255 C256 109.7(5)
C257 C255 C256 108.4(5)
C255 C256 H25M 109.5
C255 C256 H25N 109.5
H25M C256 H25N 109.5
C255 C256 H25O 109.5
H25M C256 H25O 109.5
H25N C256 H25O 109.5
C255 C257 H25P 109.5
C255 C257 H25Q 109.5
H25P C257 H25Q 109.5
C255 C257 H25R 109.5
H25P C257 H25R 109.5
H25Q C257 H25R 109.5
C255 C258 H25S 109.5
C255 C258 H25T 109.5
H25S C258 H25T 109.5
C255 C258 H25U 109.5
H25S C258 H25U 109.5
H25T C258 H25U 109.5
C261 C259 C260 108.6(4)
C261 C259 C217 110.4(4)
C260 C259 C217 112.1(4)
C261 C259 C262 109.3(5)
C260 C259 C262 109.2(5)
C217 C259 C262 107.1(4)
C259 C260 H26A 109.5
C259 C260 H26B 109.5
H26A C260 H26B 109.5
C259 C260 H26C 109.5
H26A C260 H26C 109.5
H26B C260 H26C 109.5
C259 C261 H26D 109.5
C259 C261 H26E 109.5
H26D C261 H26E 109.5
C259 C261 H26F 109.5
H26D C261 H26F 109.5
H26E C261 H26F 109.5
C259 C262 H26G 109.5
C259 C262 H26H 109.5
H26G C262 H26H 109.5
C259 C262 H26I 109.5
H26G C262 H26I 109.5
H26H C262 H26I 109.5
C264 C263 C268 118.8(4)
C264 C263 P2 124.4(3)
C268 C263 P2 116.7(4)
C263 C264 C265 120.7(5)
C263 C264 H264 119.7
C265 C264 H264 119.7
C266 C265 C264 119.4(6)
C266 C265 H265 120.3
C264 C265 H265 120.3
C267 C266 C265 120.2(5)
C267 C266 H266 119.9
C265 C266 H266 119.9
C266 C267 C268 120.0(5)
C266 C267 H267 120.0
C268 C267 H267 120.0
C267 C268 C263 120.4(5)
C267 C268 H268 119.8
C263 C268 H268 119.8
C274 C269 C270 119.4(4)
C274 C269 P2 122.9(4)
C270 C269 P2 117.7(4)
C271 C270 C269 120.0(5)
C271 C270 H270 120.0
C269 C270 H270 120.0
C270 C271 C272 119.9(5)
C270 C271 H271 120.0
C272 C271 H271 120.0
C271 C272 C273 120.4(5)
C271 C272 H272 119.8
C273 C272 H272 119.8
C274 C273 C272 119.7(5)
C274 C273 H273 120.1
C272 C273 H273 120.1
C273 C274 C269 120.3(5)
C273 C274 H274 119.9
C269 C274 H274 119.9
C451 C454 H45A 109.5
C451 C454 H45B 109.5
H45A C454 H45B 109.5
C451 C454 H45C 109.5
H45A C454 H45C 109.5
H45B C454 H45C 109.5
C151 C353 H35A 109.5
C151 C353 H35B 109.5
H35A C353 H35B 109.5
C151 C353 H35C 109.5
H35A C353 H35C 109.5
H35B C353 H35C 109.5
C151 C354 H35D 109.5
C151 C354 H35E 109.5
H35D C354 H35E 109.5
C151 C354 H35F 109.5
H35D C354 H35F 109.5
H35E C354 H35F 109.5
C151 C352 H35G 109.5
C151 C352 H35H 109.5
H35G C352 H35H 109.5
C151 C352 H35I 109.5
H35G C352 H35I 109.5
H35H C352 H35I 109.5
C451 C453 H45D 109.5
C451 C453 H45E 109.5
H45D C453 H45E 109.5
C451 C453 H45F 109.5
H45D C453 H45F 109.5
H45E C453 H45F 109.5
C451 C452 H45G 109.5
C451 C452 H45H 109.5
H45G C452 H45H 109.5
C451 C452 H45I 109.5
H45G C452 H45I 109.5
H45H C452 H45I 109.5
C452 C451 C454 108.1(10)
C452 C451 C453 108.9(11)
C454 C451 C453 108.3(10)
C452 C451 C211 112.4(12)
C454 C451 C211 110.9(10)
C453 C451 C211 108.1(11)
C347 C348 H34A 109.5
C347 C348 H34B 109.5
H34A C348 H34B 109.5
C347 C348 H34C 109.5
H34A C348 H34C 109.5
H34B C348 H34C 109.5
C347 C350 H35J 109.5
C347 C350 H35K 109.5
H35J C350 H35K 109.5
C347 C350 H35L 109.5
H35J C350 H35L 109.5
H35K C350 H35L 109.5
C350 C347 C349 109.9(12)
C350 C347 C348 108.2(12)
C349 C347 C348 108.5(12)
C350 C347 C108 113(3)
C349 C347 C108 103.7(19)
C348 C347 C108 113.0(17)
C347 C349 H34D 109.5
C347 C349 H34E 109.5
H34D C349 H34E 109.5
C347 C349 H34F 109.5
H34D C349 H34F 109.5
H34E C349 H34F 109.5

loop_
_geom_bond_atom_site_label_1
_geom_bond_atom_site_label_2
_geom_bond_distance
Pd1 Cl1 2.3042(10)
Pd1 Cl2 2.3051(10)
Pd1 P2 2.3355(11)
Pd1 P1 2.3554(11)
Cl3 C91 1.780(6)
Cl4 C91 1.748(7)
Cl5 C91 1.746(7)
Cl6 C92 1.764(6)
Cl7 C92 1.747(6)
Cl8 C92 1.764(6)
Cl9 C93 1.745(8)
Cl10 C93 1.758(7)
Cl11 C93 1.771(8)
Cl12 C94 1.764(10)
Cl13 C94 1.747(13)
Cl14 C94 1.725(10)
Cl15 C95 1.736(12)
Cl16 C95 1.756(11)
Cl17 C95 1.786(14)
Cl18 C96 1.752(10)
Cl19 C96 1.699(11)
Cl20 C96 1.777(10)
P1 C163 1.823(5)
P1 C102 1.828(4)
P1 C169 1.833(4)
P2 C263 1.822(5)
P2 C269 1.831(5)
P2 C202 1.832(4)
C91 H91 1.0000
C92 H92 1.0000
C93 H93 1.0000
C94 H94 1.0000
C95 H95 1.0000
C96 H96 1.0000
C101 C102 1.382(6)
C101 C120 1.405(6)
C101 H101 0.9500
C102 C103 1.401(6)
C103 C122 1.389(6)
C103 H103 0.9500
C104 C105 1.387(6)
C104 C123 1.409(6)
C104 H104 0.9500
C105 C106 1.397(6)
C105 C143 1.538(6)
C106 C125 1.400(6)
C106 H106 0.9500
C107 C126 1.395(6)
C107 C108 1.398(6)
C107 H107 0.9500
C108 C109 1.385(7)
C108 C347 1.537(14)
C108 C147 1.548(10)
C109 C128 1.402(6)
C109 H109 0.9500
C110 C111 1.389(7)
C110 C129 1.408(6)
C110 H110 0.9500
C111 C112 1.383(7)
C111 C151 1.533(7)
C112 C131 1.397(6)
C112 H112 0.9500
C113 C114 1.396(7)
C113 C132 1.399(6)
C113 H113 0.9500
C114 C115 1.384(7)
C114 C155 1.542(6)
C115 C134 1.407(6)
C115 H115 0.9500
C116 C117 1.382(6)
C116 C135 1.401(6)
C116 H116 0.9500
C117 C118 1.402(6)
C117 C159 1.531(6)
C118 C119 1.391(6)
C118 H118 0.9500
C119 C136 1.415(6)
C119 C120 1.457(6)
C120 C121 1.419(6)
C121 C122 1.431(6)
C121 C138 1.442(6)
C122 C123 1.456(6)
C123 C124 1.419(6)
C124 C125 1.413(6)
C124 C139 1.440(6)
C125 C126 1.467(6)
C126 C127 1.416(6)
C127 C128 1.414(6)
C127 C140 1.444(6)
C128 C129 1.460(6)
C129 C130 1.418(6)
C130 C131 1.416(6)
C130 C141 1.443(6)
C131 C132 1.465(6)
C132 C133 1.411(6)
C133 C134 1.415(6)
C133 C142 1.443(6)
C134 C135 1.469(6)
C135 C136 1.409(6)
C136 C137 1.437(6)
C137 C138 1.419(6)
C137 C142 1.422(6)
C138 C139 1.418(6)
C139 C140 1.417(6)
C140 C141 1.420(6)
C141 C142 1.412(6)
C143 C145 1.527(8)
C143 C144 1.528(6)
C143 C146 1.530(7)
C144 H14A 0.9800
C144 H14B 0.9800
C144 H14C 0.9800
C145 H14D 0.9800
C145 H14E 0.9800
C145 H14F 0.9800
C146 H14G 0.9800
C146 H14H 0.9800
C146 H14I 0.9800
C147 C150 1.511(11)
C147 C149 1.519(12)
C147 C148 1.535(12)
C148 H14J 0.9800
C148 H14K 0.9800
C148 H14L 0.9800
C149 H14M 0.9800
C149 H14N 0.9800
C149 H14O 0.9800
C150 H15A 0.9800
C150 H15B 0.9800
C150 H15C 0.9800
C151 C353 1.438(10)
C151 C154 1.490(8)
C151 C152 1.527(9)
C151 C354 1.527(11)
C151 C352 1.559(11)
C151 C153 1.578(9)
C152 H15D 0.9800
C152 H15E 0.9800
C152 H15F 0.9800
C153 H15G 0.9800
C153 H15H 0.9800
C153 H15I 0.9800
C154 H15J 0.9800
C154 H15K 0.9800
C154 H15L 0.9800
C155 C157 1.538(8)
C155 C158 1.540(7)
C155 C156 1.540(9)
C156 H15M 0.9800
C156 H15N 0.9800
C156 H15O 0.9800
C157 H15P 0.9800
C157 H15Q 0.9800
C157 H15R 0.9800
C158 H15S 0.9800
C158 H15T 0.9800
C158 H15U 0.9800
C159 C160 1.530(7)
C159 C162 1.534(7)
C159 C161 1.538(8)
C160 H16A 0.9800
C160 H16B 0.9800
C160 H16C 0.9800
C161 H16D 0.9800
C161 H16E 0.9800
C161 H16F 0.9800
C162 H16G 0.9800
C162 H16H 0.9800
C162 H16I 0.9800
C163 C164 1.389(7)
C163 C168 1.392(7)
C164 C165 1.378(8)
C164 H164 0.9500
C165 C166 1.397(8)
C165 H165 0.9500
C166 C167 1.392(8)
C166 H166 0.9500
C167 C168 1.372(7)
C167 H167 0.9500
C168 H168 0.9500
C169 C170 1.387(7)
C169 C174 1.398(7)
C170 C171 1.392(7)
C170 H170 0.9500
C171 C172 1.382(9)
C171 H171 0.9500
C172 C173 1.400(9)
C172 H172 0.9500
C173 C174 1.389(7)
C173 H173 0.9500
C174 H174 0.9500
C201 C220 1.394(6)
C201 C202 1.396(6)
C201 H201 0.9500
C202 C203 1.385(6)
C203 C222 1.407(6)
C203 H203 0.9500
C204 C205 1.392(7)
C204 C223 1.394(6)
C204 H204 0.9500
C205 C206 1.389(6)
C205 C243 1.537(6)
C206 C225 1.396(6)
C206 H206 0.9500
C207 C208 1.397(7)
C207 C226 1.399(6)
C207 H207 0.9500
C208 C209 1.378(7)
C208 C247 1.545(6)
C209 C228 1.401(7)
C209 H209 0.9500
C210 C211 1.379(7)
C210 C229 1.397(7)
C210 H210 0.9500
C211 C212 1.394(8)
C211 C251 1.549(11)
C211 C451 1.554(14)
C212 C231 1.388(7)
C212 H212 0.9500
C213 C214 1.387(7)
C213 C232 1.403(6)
C213 H213 0.9500
C214 C215 1.398(7)
C214 C255 1.534(6)
C215 C234 1.399(6)
C215 H215 0.9500
C216 C217 1.396(6)
C216 C235 1.404(6)
C216 H216 0.9500
C217 C218 1.388(6)
C217 C259 1.539(6)
C218 C219 1.390(6)
C218 H218 0.9500
C219 C236 1.419(6)
C219 C220 1.462(5)
C220 C221 1.426(6)
C221 C222 1.413(6)
C221 C238 1.447(6)
C222 C223 1.454(6)
C223 C224 1.428(6)
C224 C225 1.411(6)
C224 C239 1.436(6)
C225 C226 1.479(6)
C226 C227 1.413(6)
C227 C228 1.412(6)
C227 C240 1.444(6)
C228 C229 1.462(6)
C229 C230 1.421(6)
C230 C231 1.413(6)
C230 C241 1.444(6)
C231 C232 1.466(7)
C232 C233 1.427(6)
C233 C234 1.415(6)
C233 C242 1.440(6)
C234 C235 1.474(6)
C235 C236 1.408(6)
C236 C237 1.452(6)
C237 C238 1.412(6)
C237 C242 1.423(6)
C238 C239 1.419(6)
C239 C240 1.416(6)
C240 C241 1.408(6)
C241 C242 1.426(6)
C243 C244 1.495(9)
C243 C246 1.506(8)
C243 C245 1.579(10)
C244 H24A 0.9800
C244 H24B 0.9800
C244 H24C 0.9800
C245 H24D 0.9800
C245 H24E 0.9800
C245 H24F 0.9800
C246 H24G 0.9800
C246 H24H 0.9800
C246 H24I 0.9800
C247 C250 1.490(7)
C247 C249 1.518(9)
C247 C248 1.577(10)
C248 H24J 0.9800
C248 H24K 0.9800
C248 H24L 0.9800
C249 H24M 0.9800
C249 H24N 0.9800
C249 H24O 0.9800
C250 H25A 0.9800
C250 H25B 0.9800
C250 H25C 0.9800
C251 C252 1.508(12)
C251 C253 1.512(12)
C251 C254 1.520(13)
C252 H25D 0.9800
C252 H25E 0.9800
C252 H25F 0.9800
C253 H25G 0.9800
C253 H25H 0.9800
C253 H25I 0.9800
C254 H25J 0.9800
C254 H25K 0.9800
C254 H25L 0.9800
C255 C258 1.535(8)
C255 C257 1.536(7)
C255 C256 1.543(9)
C256 H25M 0.9800
C256 H25N 0.9800
C256 H25O 0.9800
C257 H25P 0.9800
C257 H25Q 0.9800
C257 H25R 0.9800
C258 H25S 0.9800
C258 H25T 0.9800
C258 H25U 0.9800
C259 C261 1.522(7)
C259 C260 1.528(7)
C259 C262 1.543(9)
C260 H26A 0.9800
C260 H26B 0.9800
C260 H26C 0.9800
C261 H26D 0.9800
C261 H26E 0.9800
C261 H26F 0.9800
C262 H26G 0.9800
C262 H26H 0.9800
C262 H26I 0.9800
C263 C264 1.369(7)
C263 C268 1.398(6)
C264 C265 1.401(8)
C264 H264 0.9500
C265 C266 1.381(9)
C265 H265 0.9500
C266 C267 1.373(9)
C266 H266 0.9500
C267 C268 1.387(8)
C267 H267 0.9500
C268 H268 0.9500
C269 C274 1.395(7)
C269 C270 1.403(7)
C270 C271 1.384(7)
C270 H270 0.9500
C271 C272 1.385(9)
C271 H271 0.9500
C272 C273 1.395(9)
C272 H272 0.9500
C273 C274 1.382(7)
C273 H273 0.9500
C274 H274 0.9500
C454 C451 1.516(13)
C454 H45A 0.9800
C454 H45B 0.9800
C454 H45C 0.9800
C353 H35A 0.9800
C353 H35B 0.9800
C353 H35C 0.9800
C354 H35D 0.9800
C354 H35E 0.9800
C354 H35F 0.9800
C352 H35G 0.9800
C352 H35H 0.9800
C352 H35I 0.9800
C453 C451 1.520(14)
C453 H45D 0.9800
C453 H45E 0.9800
C453 H45F 0.9800
C452 C451 1.513(14)
C452 H45G 0.9800
C452 H45H 0.9800
C452 H45I 0.9800
C348 C347 1.523(14)
C348 H34A 0.9800
C348 H34B 0.9800
C348 H34C 0.9800
C350 C347 1.509(13)
C350 H35J 0.9800
C350 H35K 0.9800
C350 H35L 0.9800
C347 C349 1.516(14)
C349 H34D 0.9800
C349 H34E 0.9800
C349 H34F 0.9800

loop_
_geom_torsion_atom_site_label_1
_geom_torsion_atom_site_label_2
_geom_torsion_atom_site_label_3
_geom_torsion_atom_site_label_4
_geom_torsion
C120 C101 C102 C103 0.9(7)
C120 C101 C102 P1 -179.4(3)
C163 P1 C102 C101 78.2(4)
C169 P1 C102 C101 -174.5(3)
Pd1 P1 C102 C101 -44.0(4)
C163 P1 C102 C103 -102.1(4)
C169 P1 C102 C103 5.2(4)
Pd1 P1 C102 C103 135.7(4)
C101 C102 C103 C122 1.2(7)
P1 C102 C103 C122 -178.5(3)
C123 C104 C105 C106 -1.5(7)
C123 C104 C105 C143 178.4(4)
C104 C105 C106 C125 1.1(7)
C143 C105 C106 C125 -178.8(4)
C126 C107 C108 C109 0.1(8)
C126 C107 C108 C347 170.3(11)
C126 C107 C108 C147 -171.9(7)
C107 C108 C109 C128 -0.8(9)
C347 C108 C109 C128 -170.7(11)
C147 C108 C109 C128 170.9(7)
C129 C110 C111 C112 -0.5(8)
C129 C110 C111 C151 178.7(5)
C110 C111 C112 C131 -3.0(8)
C151 C111 C112 C131 177.9(5)
C132 C113 C114 C115 1.2(8)
C132 C113 C114 C155 -173.3(5)
C113 C114 C115 C134 -3.4(8)
C155 C114 C115 C134 170.9(5)
C135 C116 C117 C118 4.9(7)
C135 C116 C117 C159 -168.8(5)
C116 C117 C118 C119 -2.6(7)
C159 C117 C118 C119 171.3(4)
C117 C118 C119 C136 -1.9(7)
C117 C118 C119 C120 -179.2(4)
C102 C101 C120 C121 -3.0(7)
C102 C101 C120 C119 177.2(4)
C118 C119 C120 C101 -6.8(7)
C136 C119 C120 C101 175.8(4)
C118 C119 C120 C121 173.4(4)
C136 C119 C120 C121 -4.0(6)
C101 C120 C121 C122 3.1(6)
C119 C120 C121 C122 -177.1(4)
C101 C120 C121 C138 -178.8(4)
C119 C120 C121 C138 1.0(6)
C102 C103 C122 C121 -1.1(7)
C102 C103 C122 C123 178.8(4)
C120 C121 C122 C103 -1.1(6)
C138 C121 C122 C103 -179.2(4)
C120 C121 C122 C123 179.0(4)
C138 C121 C122 C123 1.0(6)
C105 C104 C123 C124 0.6(7)
C105 C104 C123 C122 179.4(4)
C103 C122 C123 C104 -1.8(7)
C121 C122 C123 C104 178.1(4)
C103 C122 C123 C124 177.0(4)
C121 C122 C123 C124 -3.1(6)
C104 C123 C124 C125 0.8(6)
C122 C123 C124 C125 -178.1(4)
C104 C123 C124 C139 -178.3(4)
C122 C123 C124 C139 2.9(6)
C105 C106 C125 C124 0.3(7)
C105 C106 C125 C126 -177.5(4)
C123 C124 C125 C106 -1.2(7)
C139 C124 C125 C106 177.8(4)
C123 C124 C125 C126 176.7(4)
C139 C124 C125 C126 -4.3(6)
C108 C107 C126 C127 0.8(8)
C108 C107 C126 C125 180.0(5)
C106 C125 C126 C107 3.6(7)
C124 C125 C126 C107 -174.2(4)
C106 C125 C126 C127 -177.2(4)
C124 C125 C126 C127 5.0(7)
C107 C126 C127 C128 -1.0(7)
C125 C126 C127 C128 179.8(4)
C107 C126 C127 C140 176.9(4)
C125 C126 C127 C140 -2.3(7)
C108 C109 C128 C127 0.6(8)
C108 C109 C128 C129 179.7(5)
C126 C127 C128 C109 0.3(7)
C140 C127 C128 C109 -177.6(5)
C126 C127 C128 C129 -178.7(4)
C140 C127 C128 C129 3.3(7)
C111 C110 C129 C130 1.5(8)
C111 C110 C129 C128 -177.2(5)
C109 C128 C129 C110 -1.2(8)
C127 C128 C129 C110 177.8(5)
C109 C128 C129 C130 -179.9(5)
C127 C128 C129 C130 -0.9(7)
C110 C129 C130 C131 0.9(7)
C128 C129 C130 C131 179.6(4)
C110 C129 C130 C141 178.8(5)
C128 C129 C130 C141 -2.5(7)
C111 C112 C131 C130 5.3(8)
C111 C112 C131 C132 -172.8(5)
C129 C130 C131 C112 -4.1(7)
C141 C130 C131 C112 178.0(5)
C129 C130 C131 C132 174.0(4)
C141 C130 C131 C132 -3.9(7)
C114 C113 C132 C133 1.9(8)
C114 C113 C132 C131 177.7(5)
C112 C131 C132 C113 5.6(8)
C130 C131 C132 C113 -172.5(5)
C112 C131 C132 C133 -178.6(5)
C130 C131 C132 C133 3.2(7)
C113 C132 C133 C134 -2.8(7)
C131 C132 C133 C134 -178.7(4)
C113 C132 C133 C142 175.2(5)
C131 C132 C133 C142 -0.7(7)
C114 C115 C134 C133 2.5(8)
C114 C115 C134 C135 -174.5(5)
C132 C133 C134 C115 0.7(7)
C142 C133 C134 C115 -177.3(4)
C132 C133 C134 C135 177.8(4)
C142 C133 C134 C135 -0.3(7)
C117 C116 C135 C136 -2.6(7)
C117 C116 C135 C134 173.2(5)
C115 C134 C135 C116 2.2(7)
C133 C134 C135 C116 -174.8(4)
C115 C134 C135 C136 178.0(4)
C133 C134 C135 C136 1.1(7)
C116 C135 C136 C119 -2.0(7)
C134 C135 C136 C119 -177.9(4)
C116 C135 C136 C137 175.3(4)
C134 C135 C136 C137 -0.6(7)
C118 C119 C136 C135 4.2(7)
C120 C119 C136 C135 -178.5(4)
C118 C119 C136 C137 -173.2(4)
C120 C119 C136 C137 4.2(6)
C135 C136 C137 C138 -178.7(4)
C119 C136 C137 C138 -1.4(6)
C135 C136 C137 C142 -0.8(7)
C119 C136 C137 C142 176.5(4)
C142 C137 C138 C139 -1.1(6)
C136 C137 C138 C139 176.9(4)
C142 C137 C138 C121 -179.6(4)
C136 C137 C138 C121 -1.6(6)
C120 C121 C138 C139 -176.7(4)
C122 C121 C138 C139 1.4(6)
C120 C121 C138 C137 1.8(6)
C122 C121 C138 C137 179.9(4)
C137 C138 C139 C140 -0.6(6)
C121 C138 C139 C140 177.9(4)
C137 C138 C139 C124 179.9(4)
C121 C138 C139 C124 -1.6(6)
C125 C124 C139 C140 0.9(6)
C123 C124 C139 C140 179.9(4)
C125 C124 C139 C138 -179.5(4)
C123 C124 C139 C138 -0.5(6)
C138 C139 C140 C141 1.6(6)
C124 C139 C140 C141 -178.9(4)
C138 C139 C140 C127 -177.7(4)
C124 C139 C140 C127 1.8(6)
C128 C127 C140 C139 176.8(4)
C126 C127 C140 C139 -1.1(7)
C128 C127 C140 C141 -2.5(7)
C126 C127 C140 C141 179.6(4)
C139 C140 C141 C142 -0.9(7)
C127 C140 C141 C142 178.4(4)
C139 C140 C141 C130 179.8(4)
C127 C140 C141 C130 -0.9(7)
C131 C130 C141 C142 2.0(7)
C129 C130 C141 C142 -175.9(4)
C131 C130 C141 C140 -178.8(4)
C129 C130 C141 C140 3.3(7)
C140 C141 C142 C137 -0.8(7)
C130 C141 C142 C137 178.5(4)
C140 C141 C142 C133 -178.6(4)
C130 C141 C142 C133 0.7(7)
C138 C137 C142 C141 1.7(7)
C136 C137 C142 C141 -176.2(4)
C138 C137 C142 C133 179.6(4)
C136 C137 C142 C133 1.6(7)
C132 C133 C142 C141 -1.3(7)
C134 C133 C142 C141 176.7(4)
C132 C133 C142 C137 -179.1(4)
C134 C133 C142 C137 -1.1(7)
C104 C105 C143 C145 -115.6(5)
C106 C105 C143 C145 64.3(6)
C104 C105 C143 C144 4.6(7)
C106 C105 C143 C144 -175.6(5)
C104 C105 C143 C146 125.8(5)
C106 C105 C143 C146 -54.3(6)
C109 C108 C147 C150 24.3(12)
C107 C108 C147 C150 -164.1(10)
C109 C108 C147 C149 -98.6(11)
C107 C108 C147 C149 73.0(12)
C109 C108 C147 C148 143.2(9)
C107 C108 C147 C148 -45.2(13)
C112 C111 C151 C353 171.9(8)
C110 C111 C151 C353 -7.2(10)
C112 C111 C151 C154 -13.9(9)
C110 C111 C151 C154 166.9(7)
C112 C111 C151 C152 112.6(6)
C110 C111 C151 C152 -66.5(7)
C112 C111 C151 C354 -61.0(9)
C110 C111 C151 C354 119.9(8)
C112 C111 C151 C352 50.0(8)
C110 C111 C151 C352 -129.1(7)
C112 C111 C151 C153 -133.9(6)
C110 C111 C151 C153 47.0(7)
C115 C114 C155 C157 135.8(5)
C113 C114 C155 C157 -50.0(7)
C115 C114 C155 C158 15.2(8)
C113 C114 C155 C158 -170.6(5)
C115 C114 C155 C156 -104.3(6)
C113 C114 C155 C156 69.8(6)
C116 C117 C159 C160 -20.9(7)
C118 C117 C159 C160 165.6(5)
C116 C117 C159 C162 -143.3(5)
C118 C117 C159 C162 43.2(6)
C116 C117 C159 C161 98.0(5)
C118 C117 C159 C161 -75.6(5)
C102 P1 C163 C164 28.7(4)
C169 P1 C163 C164 -80.5(4)
Pd1 P1 C163 C164 141.2(3)
C102 P1 C163 C168 -158.5(4)
C169 P1 C163 C168 92.3(4)
Pd1 P1 C163 C168 -45.9(4)
C168 C163 C164 C165 -1.0(7)
P1 C163 C164 C165 171.8(4)
C163 C164 C165 C166 0.4(8)
C164 C165 C166 C167 -0.3(9)
C165 C166 C167 C168 0.8(8)
C166 C167 C168 C163 -1.4(8)
C164 C163 C168 C167 1.5(7)
P1 C163 C168 C167 -171.5(4)
C163 P1 C169 C170 -8.1(4)
C102 P1 C169 C170 -117.7(4)
Pd1 P1 C169 C170 126.0(3)
C163 P1 C169 C174 170.5(4)
C102 P1 C169 C174 60.9(4)
Pd1 P1 C169 C174 -55.5(4)
C174 C169 C170 C171 -1.6(7)
P1 C169 C170 C171 176.9(4)
C169 C170 C171 C172 0.6(8)
C170 C171 C172 C173 0.5(9)
C171 C172 C173 C174 -0.4(9)
C172 C173 C174 C169 -0.7(8)
C170 C169 C174 C173 1.7(7)
P1 C169 C174 C173 -176.9(4)
C220 C201 C202 C203 1.2(7)
C220 C201 C202 P2 178.7(3)
C263 P2 C202 C203 -107.2(4)
C269 P2 C202 C203 -0.8(4)
Pd1 P2 C202 C203 130.7(4)
C263 P2 C202 C201 75.3(4)
C269 P2 C202 C201 -178.3(3)
Pd1 P2 C202 C201 -46.7(4)
C201 C202 C203 C222 -1.5(7)
P2 C202 C203 C222 -178.9(3)
C223 C204 C205 C206 -0.7(8)
C223 C204 C205 C243 179.6(5)
C204 C205 C206 C225 -0.9(8)
C243 C205 C206 C225 178.8(5)
C226 C207 C208 C209 0.9(8)
C226 C207 C208 C247 -179.1(5)
C207 C208 C209 C228 0.4(8)
C247 C208 C209 C228 -179.6(5)
C229 C210 C211 C212 -0.1(10)
C229 C210 C211 C251 176.6(8)
C229 C210 C211 C451 -178.9(9)
C210 C211 C212 C231 -1.5(10)
C251 C211 C212 C231 -178.4(8)
C451 C211 C212 C231 177.1(10)
C232 C213 C214 C215 0.2(9)
C232 C213 C214 C255 -175.2(5)
C213 C214 C215 C234 -1.8(8)
C255 C214 C215 C234 173.4(5)
C235 C216 C217 C218 3.8(7)
C235 C216 C217 C259 -171.9(5)
C216 C217 C218 C219 -2.3(8)
C259 C217 C218 C219 173.4(5)
C217 C218 C219 C236 -1.8(7)
C217 C218 C219 C220 -178.0(5)
C202 C201 C220 C221 -0.8(7)
C202 C201 C220 C219 177.8(4)
C218 C219 C220 C201 -6.3(7)
C236 C219 C220 C201 177.5(4)
C218 C219 C220 C221 172.4(4)
C236 C219 C220 C221 -3.8(6)
C201 C220 C221 C222 0.8(6)
C219 C220 C221 C222 -177.9(4)
C201 C220 C221 C238 -179.1(4)
C219 C220 C221 C238 2.2(6)
C202 C203 C222 C221 1.5(7)
C202 C203 C222 C223 -177.5(4)
C220 C221 C222 C203 -1.1(7)
C238 C221 C222 C203 178.8(4)
C220 C221 C222 C223 177.9(4)
C238 C221 C222 C223 -2.2(7)
C205 C204 C223 C224 1.9(8)
C205 C204 C223 C222 -179.4(5)
C203 C222 C223 C204 2.7(7)
C221 C222 C223 C204 -176.3(5)
C203 C222 C223 C224 -178.6(4)
C221 C222 C223 C224 2.4(7)
C204 C223 C224 C225 -1.6(7)
C222 C223 C224 C225 179.8(4)
C204 C223 C224 C239 176.4(4)
C222 C223 C224 C239 -2.3(7)
C205 C206 C225 C224 1.2(8)
C205 C206 C225 C226 -175.7(5)
C223 C224 C225 C206 0.1(7)
C239 C224 C225 C206 -177.9(4)
C223 C224 C225 C226 177.0(4)
C239 C224 C225 C226 -0.9(7)
C208 C207 C226 C227 -2.4(8)
C208 C207 C226 C225 175.1(5)
C206 C225 C226 C207 -1.4(7)
C224 C225 C226 C207 -178.4(4)
C206 C225 C226 C227 176.1(5)
C224 C225 C226 C227 -0.9(7)
C207 C226 C227 C228 2.5(7)
C225 C226 C227 C228 -175.0(4)
C207 C226 C227 C240 179.6(4)
C225 C226 C227 C240 2.1(7)
C208 C209 C228 C227 -0.2(8)
C208 C209 C228 C229 179.4(5)
C226 C227 C228 C209 -1.2(7)
C240 C227 C228 C209 -178.4(5)
C226 C227 C228 C229 179.1(4)
C240 C227 C228 C229 1.9(7)
C211 C210 C229 C230 2.5(9)
C211 C210 C229 C228 -178.5(6)
C209 C228 C229 C210 2.9(8)
C227 C228 C229 C210 -177.5(5)
C209 C228 C229 C230 -178.2(5)
C227 C228 C229 C230 1.5(7)
C210 C229 C230 C231 -3.4(8)
C228 C229 C230 C231 177.7(5)
C210 C229 C230 C241 175.9(5)
C228 C229 C230 C241 -3.0(7)
C211 C212 C231 C230 0.6(10)
C211 C212 C231 C232 -176.4(6)
C229 C230 C231 C212 1.9(8)
C241 C230 C231 C212 -177.4(5)
C229 C230 C231 C232 178.9(5)
C241 C230 C231 C232 -0.4(8)
C214 C213 C232 C233 0.6(9)
C214 C213 C232 C231 177.5(5)
C212 C231 C232 C213 -1.8(9)
C230 C231 C232 C213 -178.7(5)
C212 C231 C232 C233 175.1(5)
C230 C231 C232 C233 -1.8(8)
C213 C232 C233 C234 0.2(7)
C231 C232 C233 C234 -176.8(5)
C213 C232 C233 C242 178.8(5)
C231 C232 C233 C242 1.8(7)
C214 C215 C234 C233 2.6(8)
C214 C215 C234 C235 -174.1(5)
C232 C233 C234 C215 -1.7(7)
C242 C233 C234 C215 179.7(5)
C232 C233 C234 C235 175.1(4)
C242 C233 C234 C235 -3.5(7)
C217 C216 C235 C236 -1.1(7)
C217 C216 C235 C234 175.1(5)
C215 C234 C235 C216 5.1(7)
C233 C234 C235 C216 -171.6(4)
C215 C234 C235 C236 -178.8(4)
C233 C234 C235 C236 4.6(7)
C216 C235 C236 C219 -3.0(7)
C234 C235 C236 C219 -179.3(4)
C216 C235 C236 C237 174.6(4)
C234 C235 C236 C237 -1.7(7)
C218 C219 C236 C235 4.4(7)
C220 C219 C236 C235 -179.3(4)
C218 C219 C236 C237 -173.2(4)
C220 C219 C236 C237 3.1(6)
C235 C236 C237 C238 -178.3(4)
C219 C236 C237 C238 -0.8(6)
C235 C236 C237 C242 -2.3(6)
C219 C236 C237 C242 175.3(4)
C242 C237 C238 C239 1.4(6)
C236 C237 C238 C239 177.5(4)
C242 C237 C238 C221 -177.0(4)
C236 C237 C238 C221 -1.0(6)
C222 C221 C238 C237 -179.7(4)
C220 C221 C238 C237 0.2(6)
C222 C221 C238 C239 1.8(6)
C220 C221 C238 C239 -178.2(4)
C237 C238 C239 C240 -1.7(7)
C221 C238 C239 C240 176.7(4)
C237 C238 C239 C224 179.9(4)
C221 C238 C239 C224 -1.7(6)
C225 C224 C239 C240 1.5(7)
C223 C224 C239 C240 -176.4(4)
C225 C224 C239 C238 179.9(4)
C223 C224 C239 C238 2.0(7)
C238 C239 C240 C241 0.7(7)
C224 C239 C240 C241 179.0(4)
C238 C239 C240 C227 -178.6(4)
C224 C239 C240 C227 -0.2(7)
C228 C227 C240 C241 -3.8(7)
C226 C227 C240 C241 179.1(4)
C228 C227 C240 C239 175.5(4)
C226 C227 C240 C239 -1.6(7)
C239 C240 C241 C242 0.8(7)
C227 C240 C241 C242 -179.9(4)
C239 C240 C241 C230 -177.1(4)
C227 C240 C241 C230 2.2(7)
C231 C230 C241 C240 -179.5(5)
C229 C230 C241 C240 1.2(7)
C231 C230 C241 C242 2.6(7)
C229 C230 C241 C242 -176.7(5)
C238 C237 C242 C241 0.0(7)
C236 C237 C242 C241 -176.1(4)
C238 C237 C242 C233 179.4(4)
C236 C237 C242 C233 3.3(7)
C240 C241 C242 C237 -1.1(7)
C230 C241 C242 C237 176.8(4)
C240 C241 C242 C233 179.5(4)
C230 C241 C242 C233 -2.6(7)
C234 C233 C242 C237 -0.4(7)
C232 C233 C242 C237 -179.0(4)
C234 C233 C242 C241 179.0(4)
C232 C233 C242 C241 0.4(7)
C206 C205 C243 C244 -124.8(7)
C204 C205 C243 C244 54.9(8)
C206 C205 C243 C246 1.7(9)
C204 C205 C243 C246 -178.7(6)
C206 C205 C243 C245 118.5(6)
C204 C205 C243 C245 -61.9(7)
C209 C208 C247 C250 -2.6(9)
C207 C208 C247 C250 177.4(6)
C209 C208 C247 C249 123.9(6)
C207 C208 C247 C249 -56.1(7)
C209 C208 C247 C248 -119.4(6)
C207 C208 C247 C248 60.6(7)
C210 C211 C251 C252 -1.7(14)
C212 C211 C251 C252 175.0(8)
C210 C211 C251 C253 -123.1(10)
C212 C211 C251 C253 53.6(11)
C210 C211 C251 C254 117.1(10)
C212 C211 C251 C254 -66.2(11)
C213 C214 C255 C258 -171.7(6)
C215 C214 C255 C258 13.2(8)
C213 C214 C255 C257 -51.6(7)
C215 C214 C255 C257 133.4(5)
C213 C214 C255 C256 67.2(7)
C215 C214 C255 C256 -107.9(6)
C218 C217 C259 C261 42.8(7)
C216 C217 C259 C261 -141.7(5)
C218 C217 C259 C260 164.1(5)
C216 C217 C259 C260 -20.4(7)
C218 C217 C259 C262 -76.1(6)
C216 C217 C259 C262 99.4(6)
C269 P2 C263 C264 -110.2(5)
C202 P2 C263 C264 -1.1(5)
Pd1 P2 C263 C264 111.4(4)
C269 P2 C263 C268 72.5(4)
C202 P2 C263 C268 -178.4(4)
Pd1 P2 C263 C268 -65.9(4)
C268 C263 C264 C265 -7.9(9)
P2 C263 C264 C265 174.9(5)
C263 C264 C265 C266 7.4(11)
C264 C265 C266 C267 -2.9(11)
C265 C266 C267 C268 -0.8(11)
C266 C267 C268 C263 0.2(9)
C264 C263 C268 C267 4.1(8)
P2 C263 C268 C267 -178.5(5)
C263 P2 C269 C274 -129.8(4)
C202 P2 C269 C274 120.3(4)
Pd1 P2 C269 C274 3.6(5)
C263 P2 C269 C270 50.0(4)
C202 P2 C269 C270 -59.9(4)
Pd1 P2 C269 C270 -176.7(3)
C274 C269 C270 C271 -3.8(7)
P2 C269 C270 C271 176.4(4)
C269 C270 C271 C272 0.7(7)
C270 C271 C272 C273 2.5(8)
C271 C272 C273 C274 -2.6(8)
C272 C273 C274 C269 -0.6(7)
C270 C269 C274 C273 3.8(7)
P2 C269 C274 C273 -176.5(4)
C210 C211 C451 C452 54.8(13)
C212 C211 C451 C452 -123.8(12)
C210 C211 C451 C454 176.0(10)
C212 C211 C451 C454 -2.7(16)
C210 C211 C451 C453 -65.4(12)
C212 C211 C451 C453 115.9(11)
C109 C108 C347 C350 1.8(18)
C107 C108 C347 C350 -168.0(14)
C109 C108 C347 C349 -117.3(14)
C107 C108 C347 C349 72.9(17)
C109 C108 C347 C348 125.4(15)
C107 C108 C347 C348 -44(2)
